data_7009350
loop_
_publ_author_name
'Yamanari, Kazuaki'
'Fukuda, Ito'
'Yamamoto, Shiori'
'Kushi, Yoshihiko'
'Fuyuhiro, Akira'
'Kubota, Naoko'
'Fukuo, Tsuyoshi'
'Arakawa, Ryuichi'

_publ_section_title
;
 Structural difference due to intramolecular stacking interactions in
 dinuclear rhodium(III) complexes [{Rh(\h5-C5Me5)(L)}2]n+ containing
 pyrimidine-2-thionate and related ligands
;
_journal_issue 13
_journal_name_full 'Journal of the Chemical Society, Dalton Transactions'
_journal_page_first 2131
_journal_paper_doi 10.1039/b000098l
_journal_year 2000
_chemical_formula_sum 'C35 H50 F12 N4 O P2 Rh2 S2'
_chemical_formula_weight 1102.67
_space_group_IT_number 14
_symmetry_cell_setting monoclinic
_symmetry_Int_Tables_number 14
_symmetry_space_group_name_Hall '-P 2yab'
_symmetry_space_group_name_H-M 'P 1 21/a 1'
_audit_creation_date 'Tue Feb  9 17:20:55 1999'
_audit_creation_method 'from TEXRAY.INF file'
_cell_angle_alpha 90
_cell_angle_beta 98.32(1)
_cell_angle_gamma 90
_cell_formula_units_Z 4
_cell_length_a 15.727(4)
_cell_length_b 13.366(3)
_cell_length_c 21.707(2)
_cell_measurement_reflns_used 25
_cell_measurement_temperature 296.2
_cell_measurement_theta_max 12.3
_cell_measurement_theta_min 11.4
_cell_volume 4514.9(16)
_computing_cell_refinement 'Rigaku/AFC Diffractometer Control'
_computing_data_collection 'Rigaku/AFC Diffractometer Control'
_computing_data_reduction teXsan
_computing_publication_material teXsan
_computing_structure_refinement teXsan
_computing_structure_solution SHELXS86
_diffrn_ambient_temperature 296.2
_diffrn_measurement_device_type 'Rigaku AFC7R'
_diffrn_measurement_method \w-2\q
_diffrn_orient_matrix_UB_11 -0.00572
_diffrn_orient_matrix_UB_12 0.02672
_diffrn_orient_matrix_UB_13 -0.04343
_diffrn_orient_matrix_UB_21 0.00119
_diffrn_orient_matrix_UB_22 -0.06978
_diffrn_orient_matrix_UB_23 -0.01646
_diffrn_orient_matrix_UB_31 -0.06399
_diffrn_orient_matrix_UB_32 -0.00370
_diffrn_orient_matrix_UB_33 -0.00319
_diffrn_radiation_detector 'scintillation counter'
_diffrn_radiation_monochromator graphite
_diffrn_radiation_source 'Rigaku rotating anode'
_diffrn_radiation_type 'Mo K\a'
_diffrn_radiation_wavelength 0.7107
_diffrn_reflns_av_R_equivalents 0.023
_diffrn_reflns_av_sigmaI/netI 0.080
_diffrn_reflns_limit_h_max 0
_diffrn_reflns_limit_h_min -18
_diffrn_reflns_limit_k_max 15
_diffrn_reflns_limit_k_min 0
_diffrn_reflns_limit_l_max 25
_diffrn_reflns_limit_l_min -25
_diffrn_reflns_number 8274
_diffrn_reflns_reduction_process 'Lp corrections applied'
_diffrn_reflns_theta_max 25.00
_diffrn_reflns_theta_min 2.62
_diffrn_standards_decay_% 4.86
_diffrn_standards_interval_count 150
_diffrn_standards_number 3
_exptl_absorpt_coefficient_mu 0.975
_exptl_absorpt_correction_T_max 0.999
_exptl_absorpt_correction_T_min 0.905
_exptl_absorpt_correction_type psi-scan
_exptl_absorpt_process_details '(North, Phillips & Mathews, 1968)'
_exptl_crystal_colour red
_exptl_crystal_density_diffrn 1.622
_exptl_crystal_density_method 'not measured'
_exptl_crystal_description column
_exptl_crystal_F_000 2224.00
_exptl_crystal_size_max 0.300
_exptl_crystal_size_mid 0.200
_exptl_crystal_size_min 0.150
_refine_diff_density_max 1.18
_refine_diff_density_min -0.48
_refine_ls_extinction_method none
_refine_ls_goodness_of_fit_ref 2.184
_refine_ls_hydrogen_treatment noref
_refine_ls_matrix_type full
_refine_ls_number_constraints 0
_refine_ls_number_parameters 495
_refine_ls_number_reflns 5128
_refine_ls_number_restraints 0
_refine_ls_R_factor_all 0.0523
_refine_ls_R_factor_gt 0.0523
_refine_ls_shift/su_max 0.0160
_refine_ls_shift/su_mean 0.0000
_refine_ls_structure_factor_coef F
_refine_ls_weighting_details 'w = 1/[\s^2^(Fo) + 0.00022|Fo|^2^]'
_refine_ls_weighting_scheme calc
_refine_ls_wR_factor_gt 0.0691
_refine_ls_wR_factor_ref 0.0691
_reflns_number_gt 5128
_reflns_number_total 7954
_reflns_threshold_expression >2.0sigma(I)
_cod_data_source_file b000098l.txt
_cod_data_source_block '[Rh2(Cp*)2(dmpymt)2](PF6)2'
_cod_depositor_comments
;
The following automatic conversions were performed:
'_reflns_observed_expression' tag replaced with
'_reflns_threshold_expression' tag as specified in the replacement
file
'cod-tools/trunk/perl-scripts/inputs/replacement_tags.lst'.

'_atom_site_calc_flags'
tag replaced with '_atom_site_calc_flag' tag as specified in the
replacement file
'cod-tools/trunk/perl-scripts/inputs/replacement_tags.lst'.

'_atom_type_scat_imag'
tag replaced with '_atom_type_scat_dispersion_imag' tag as specified
in the replacement file
'cod-tools/trunk/perl-scripts/inputs/replacement_tags.lst'.

Automatic conversion script
Id: cif_correct_tags 3137 2015-03-23 15:08:43Z antanas 
;
_cod_original_cell_volume 4514(1)
_cod_original_sg_symbol_H-M 'P 21/a       '
_cod_original_formula_sum 'C35 H50 F12 N4 O P2 S2 Rh2 '
_cod_database_code 7009350

loop_
_symmetry_equiv_pos_as_xyz
x,y,z
1/2-x,1/2+y,-z
-x,-y,-z
1/2+x,1/2-y,z

loop_
_atom_site_label
_atom_site_type_symbol
_atom_site_fract_x
_atom_site_fract_y
_atom_site_fract_z
_atom_site_U_iso_or_equiv
_atom_site_adp_type
_atom_site_occupancy
_atom_site_calc_flag
_atom_site_refinement_flags
_atom_site_disorder_assembly
_atom_site_disorder_group
Rh(1) Rh 0.33559(4) 0.75864(4) 0.31738(3) 0.0404(2) Uani 1.00 d . . .
Rh(2) Rh 0.33709(4) 0.62033(5) 0.17575(3) 0.0489(2) Uani 1.00 d . . .
S(1) S 0.4427(1) 0.6858(2) 0.2596(1) 0.0493(6) Uani 1.00 d . . .
S(2) S 0.2308(1) 0.6828(2) 0.23781(10) 0.0487(6) Uani 1.00 d . . .
P(1) P 0.3461(2) 0.1614(2) 0.4293(2) 0.079(1) Uani 1.00 d . . .
P(2) P 0.1991(2) 0.1343(3) 0.1005(2) 0.090(1) Uani 1.00 d . . .
F(1) F 0.4107(7) 0.2341(7) 0.4666(6) 0.187(5) Uani 1.00 d . . .
F(2) F 0.2687(7) 0.2262(9) 0.4372(6) 0.222(6) Uani 1.00 d . . .
F(3) F 0.352(1) 0.214(2) 0.3720(6) 0.306(9) Uani 1.00 d . . .
F(4) F 0.4198(7) 0.0940(10) 0.4220(9) 0.277(8) Uani 1.00 d . . .
F(5) F 0.341(1) 0.116(1) 0.4895(7) 0.297(9) Uani 1.00 d . . .
F(6) F 0.2827(6) 0.0866(9) 0.3973(7) 0.239(6) Uani 1.00 d . . .
F(7) F 0.2745(6) 0.1263(9) 0.1538(5) 0.198(5) Uani 1.00 d . . .
F(8) F 0.1324(7) 0.111(1) 0.1436(5) 0.214(6) Uani 1.00 d . . .
F(9) F 0.1881(8) 0.2423(8) 0.1218(8) 0.230(7) Uani 1.00 d . . .
F(10) F 0.2586(8) 0.168(1) 0.0575(5) 0.276(8) Uani 1.00 d . . .
F(11) F 0.206(1) 0.0285(9) 0.0889(10) 0.320(9) Uani 1.00 d . . .
F(12) F 0.1254(7) 0.144(1) 0.0481(4) 0.203(5) Uani 1.00 d . . .
O(51) O 0.506(2) -0.006(3) 0.118(2) 0.112(10) Uiso 0.30 d P . .
O(52) O 0.556(2) 0.029(2) 0.160(1) 0.135(9) Uiso 0.40 d P . .
O(53) O 0.525(2) 0.136(3) 0.173(2) 0.11(1) Uiso 0.30 d P . .
N(1a) N 0.3815(6) 0.6168(7) 0.3529(4) 0.044(2) Uiso 0.65 d P . .
N(1b) N 0.292(1) 0.613(1) 0.3460(8) 0.042(4) Uiso 0.35 d P . .
N(3) N 0.4961(5) 0.5208(6) 0.3262(4) 0.063(2) Uiso 1.00 d . . .
N(21a) N 0.2875(7) 0.5090(8) 0.2310(5) 0.052(3) Uiso 0.65 d P . .
N(21b) N 0.390(1) 0.511(1) 0.2464(8) 0.047(5) Uiso 0.35 d P . .
N(23) N 0.1790(5) 0.5177(6) 0.2941(3) 0.060(2) Uiso 1.00 d . . .
C(2a) C 0.4404(7) 0.5969(9) 0.3163(6) 0.042(3) Uiso 0.65 d P . .
C(2b) C 0.451(1) 0.561(2) 0.286(1) 0.043(5) Uiso 0.35 d P . .
C(4a) C 0.4862(9) 0.453(1) 0.3700(7) 0.055(4) Uiso 0.65 d P . .
C(4b) C 0.491(2) 0.429(2) 0.343(1) 0.047(6) Uiso 0.35 d P . .
C(5a) C 0.4237(9) 0.466(1) 0.4073(7) 0.066(4) Uiso 0.65 d P . .
C(5b) C 0.432(2) 0.364(2) 0.311(1) 0.063(7) Uiso 0.35 d P . .
C(6a) C 0.3674(9) 0.5518(10) 0.3986(6) 0.051(3) Uiso 0.65 d P . .
C(6b) C 0.383(2) 0.407(2) 0.260(1) 0.063(7) Uiso 0.35 d P . .
C(7a) C 0.549(1) 0.366(2) 0.3759(10) 0.086(6) Uiso 0.65 d P . .
C(7b) C 0.553(2) 0.383(2) 0.404(2) 0.068(9) Uiso 0.35 d P . .
C(8a) C 0.298(1) 0.570(1) 0.4361(8) 0.069(4) Uiso 0.65 d P . .
C(8b) C 0.314(2) 0.347(2) 0.217(1) 0.063(7) Uiso 0.35 d P . .
C(10) C 0.3621(6) 0.9141(6) 0.3071(4) 0.056(3) Uani 1.00 d . . .
C(11) C 0.4098(5) 0.8801(6) 0.3629(4) 0.052(3) Uani 1.00 d . . .
C(12) C 0.3509(5) 0.8482(6) 0.4024(4) 0.050(2) Uani 1.00 d . . .
C(13) C 0.2668(5) 0.8595(6) 0.3705(4) 0.051(2) Uani 1.00 d . . .
C(14) C 0.2725(5) 0.9029(6) 0.3115(4) 0.052(2) Uani 1.00 d . . .
C(15) C 0.3988(8) 0.9662(8) 0.2549(5) 0.087(4) Uani 1.00 d . . .
C(16) C 0.5048(6) 0.8832(8) 0.3803(6) 0.081(4) Uani 1.00 d . . .
C(17) C 0.3759(7) 0.8183(8) 0.4693(5) 0.080(4) Uani 1.00 d . . .
C(18) C 0.1837(6) 0.8398(8) 0.3957(5) 0.076(3) Uani 1.00 d . . .
C(19) C 0.1984(7) 0.9357(7) 0.2633(5) 0.075(3) Uani 1.00 d . . .
C(22a) C 0.2295(8) 0.5586(10) 0.2581(6) 0.051(3) Uiso 0.65 d P . .
C(22b) C 0.233(1) 0.591(2) 0.299(1) 0.049(6) Uiso 0.35 d P . .
C(24a) C 0.186(1) 0.423(1) 0.3065(8) 0.075(4) Uiso 0.65 d P . .
C(24b) C 0.193(2) 0.447(2) 0.344(1) 0.060(7) Uiso 0.35 d P . .
C(25a) C 0.2465(10) 0.366(1) 0.2819(7) 0.073(4) Uiso 0.65 d P . .
C(25b) C 0.254(2) 0.467(2) 0.395(1) 0.059(7) Uiso 0.35 d P . .
C(26a) C 0.3008(10) 0.409(1) 0.2431(7) 0.065(4) Uiso 0.65 d P . .
C(26b) C 0.302(2) 0.550(2) 0.399(1) 0.050(6) Uiso 0.35 d P . .
C(27a) C 0.130(1) 0.381(1) 0.3562(9) 0.080(6) Uiso 0.65 d P . .
C(27b) C 0.127(2) 0.358(2) 0.331(1) 0.052(7) Uiso 0.35 d P . .
C(28a) C 0.371(1) 0.355(1) 0.2171(8) 0.076(5) Uiso 0.65 d P . .
C(28b) C 0.372(2) 0.579(2) 0.450(1) 0.058(6) Uiso 0.35 d P . .
C(30) C 0.364(1) 0.7128(9) 0.1022(5) 0.109(6) Uani 1.00 d . . .
C(31) C 0.4152(8) 0.633(1) 0.1025(5) 0.092(5) Uani 1.00 d . . .
C(32) C 0.3684(9) 0.550(1) 0.0923(5) 0.088(4) Uani 1.00 d . . .
C(33) C 0.2827(9) 0.570(1) 0.0838(5) 0.094(5) Uani 1.00 d . . .
C(34) C 0.276(1) 0.675(1) 0.0887(5) 0.104(5) Uani 1.00 d . . .
C(35) C 0.385(3) 0.820(1) 0.1060(8) 0.36(2) Uani 1.00 d . . .
C(36) C 0.5083(10) 0.638(2) 0.1091(8) 0.26(1) Uani 1.00 d . . .
C(37) C 0.409(2) 0.443(2) 0.0850(8) 0.23(1) Uani 1.00 d . . .
C(38) C 0.205(1) 0.501(2) 0.0668(7) 0.25(1) Uani 1.00 d . . .
C(39) C 0.189(1) 0.727(2) 0.0763(8) 0.28(1) Uani 1.00 d . . .
C(51) C 0.506(1) 0.091(2) 0.123(1) 0.153(7) Uiso 1.00 d . . .
C(52) C 0.485(3) 0.018(5) 0.078(3) 0.21(2) Uiso 0.50 d P . .
C(53) C 0.490(2) 0.160(3) 0.057(2) 0.12(1) Uiso 0.50 d P . .
C(54) C 0.494(2) 0.107(3) 0.064(2) 0.13(1) Uiso 0.50 d P . .
C(55) C 0.497(2) 0.184(3) 0.176(2) 0.14(1) Uiso 0.50 d P . .
H(1) H 0.4383 0.9230 0.2390 0.1047 Uiso 1.00 calc . . .
H(2) H 0.3535 0.9829 0.2227 0.1047 Uiso 1.00 calc . . .
H(3) H 0.4275 1.0256 0.2704 0.1047 Uiso 1.00 calc . . .
H(4) H 0.5253 0.8183 0.3926 0.0973 Uiso 1.00 calc . . .
H(5) H 0.5305 0.9048 0.3456 0.0973 Uiso 1.00 calc . . .
H(6) H 0.5193 0.9286 0.4139 0.0973 Uiso 1.00 calc . . .
H(7) H 0.3259 0.8014 0.4868 0.0964 Uiso 1.00 calc . . .
H(8) H 0.4132 0.7620 0.4715 0.0964 Uiso 1.00 calc . . .
H(9) H 0.4046 0.8724 0.4918 0.0964 Uiso 1.00 calc . . .
H(10) H 0.1809 0.8812 0.4309 0.0915 Uiso 1.00 calc . . .
H(11) H 0.1366 0.8542 0.3644 0.0915 Uiso 1.00 calc . . .
H(12) H 0.1815 0.7716 0.4076 0.0915 Uiso 1.00 calc . . .
H(13) H 0.2006 1.0061 0.2581 0.0895 Uiso 1.00 calc . . .
H(14) H 0.2025 0.9036 0.2248 0.0895 Uiso 1.00 calc . . .
H(15) H 0.1457 0.9179 0.2769 0.0895 Uiso 1.00 calc . . .
H(16) H 0.4461 0.8281 0.1134 0.4264 Uiso 1.00 calc . . .
H(17) H 0.3631 0.8520 0.0679 0.4264 Uiso 1.00 calc . . .
H(18) H 0.3609 0.8499 0.1391 0.4264 Uiso 1.00 calc . . .
H(19) H 0.5322 0.5988 0.1438 0.3114 Uiso 1.00 calc . . .
H(20) H 0.5270 0.6127 0.0724 0.3114 Uiso 1.00 calc . . .
H(21) H 0.5265 0.7054 0.1153 0.3114 Uiso 1.00 calc . . .
H(22) H 0.3647 0.3945 0.0774 0.2746 Uiso 1.00 calc . . .
H(23) H 0.4413 0.4437 0.0512 0.2746 Uiso 1.00 calc . . .
H(24) H 0.4461 0.4262 0.1222 0.2746 Uiso 1.00 calc . . .
H(25) H 0.1677 0.5076 0.0972 0.3018 Uiso 1.00 calc . . .
H(26) H 0.1756 0.5197 0.0271 0.3018 Uiso 1.00 calc . . .
H(27) H 0.2242 0.4339 0.0655 0.3018 Uiso 1.00 calc . . .
H(28) H 0.1963 0.7965 0.0828 0.3353 Uiso 1.00 calc . . .
H(29) H 0.1640 0.7145 0.0345 0.3353 Uiso 1.00 calc . . .
H(30) H 0.1528 0.7007 0.1038 0.3353 Uiso 1.00 calc . . .

loop_
_atom_site_aniso_label
_atom_site_aniso_U_11
_atom_site_aniso_U_22
_atom_site_aniso_U_33
_atom_site_aniso_U_12
_atom_site_aniso_U_13
_atom_site_aniso_U_23
Rh(1) 0.0407(3) 0.0360(3) 0.0450(4) 0.0019(3) 0.0080(3) 0.0020(3)
Rh(2) 0.0519(4) 0.0501(4) 0.0461(4) -0.0014(3) 0.0114(3) -0.0005(3)
S(1) 0.043(1) 0.045(1) 0.062(1) -0.0010(9) 0.0153(10) 0.003(1)
S(2) 0.044(1) 0.049(1) 0.053(1) -0.0007(10) 0.0060(9) 0.0039(10)
P(1) 0.081(2) 0.064(2) 0.091(2) 0.008(2) 0.005(2) -0.012(2)
P(2) 0.098(2) 0.096(3) 0.077(2) -0.006(2) 0.010(2) 0.010(2)
F(1) 0.167(9) 0.133(8) 0.25(1) -0.029(7) -0.009(8) -0.055(8)
F(2) 0.169(9) 0.24(1) 0.24(1) 0.111(9) -0.025(9) -0.11(1)
F(3) 0.35(2) 0.45(3) 0.114(9) 0.02(2) 0.01(1) 0.11(1)
F(4) 0.140(9) 0.20(1) 0.51(3) 0.048(9) 0.08(1) -0.14(1)
F(5) 0.27(2) 0.35(2) 0.25(2) -0.10(2) -0.02(1) 0.19(2)
F(6) 0.127(8) 0.20(1) 0.38(2) -0.018(7) -0.020(9) -0.20(1)
F(7) 0.155(9) 0.23(1) 0.182(10) -0.003(8) -0.073(7) 0.034(9)
F(8) 0.19(1) 0.28(2) 0.18(1) -0.07(1) 0.066(9) 0.026(10)
F(9) 0.21(1) 0.129(9) 0.35(2) 0.024(8) 0.03(1) -0.02(1)
F(10) 0.19(1) 0.50(3) 0.16(1) -0.07(1) 0.084(9) 0.07(1)
F(11) 0.29(2) 0.114(9) 0.54(3) 0.04(1) 0.00(2) -0.12(1)
F(12) 0.173(9) 0.32(2) 0.098(7) -0.012(10) -0.044(6) 0.022(8)
C(10) 0.075(6) 0.033(4) 0.063(6) -0.003(4) 0.022(5) 0.001(4)
C(11) 0.049(5) 0.040(5) 0.066(6) -0.003(4) 0.008(4) -0.001(4)
C(12) 0.058(5) 0.047(5) 0.043(5) -0.002(4) 0.005(4) -0.001(4)
C(13) 0.052(5) 0.038(4) 0.064(6) 0.006(4) 0.014(4) 0.001(4)
C(14) 0.057(5) 0.037(4) 0.060(5) 0.010(4) 0.007(4) 0.000(4)
C(15) 0.122(10) 0.060(7) 0.086(8) -0.014(6) 0.037(7) 0.012(6)
C(16) 0.052(6) 0.068(7) 0.122(10) -0.011(5) 0.007(6) -0.015(6)
C(17) 0.102(8) 0.086(8) 0.053(6) 0.005(7) 0.008(6) 0.004(5)
C(18) 0.068(6) 0.092(8) 0.074(7) 0.012(6) 0.029(5) 0.003(6)
C(19) 0.080(7) 0.063(6) 0.078(7) 0.020(5) 0.002(6) 0.014(5)
C(30) 0.23(2) 0.057(7) 0.050(7) -0.033(10) 0.041(10) -0.002(6)
C(31) 0.080(8) 0.14(1) 0.057(7) -0.037(9) 0.027(6) -0.007(8)
C(32) 0.11(1) 0.11(1) 0.049(6) 0.038(9) 0.028(6) 0.002(6)
C(33) 0.088(9) 0.15(1) 0.042(6) -0.038(9) 0.005(6) -0.013(7)
C(34) 0.13(1) 0.14(1) 0.042(6) 0.09(1) 0.018(7) 0.020(7)
C(35) 0.86(7) 0.13(2) 0.08(1) -0.23(3) 0.08(2) -0.01(1)
C(36) 0.08(1) 0.60(5) 0.10(1) -0.09(2) 0.027(9) 0.01(2)
C(37) 0.40(3) 0.18(2) 0.13(1) 0.15(2) 0.10(2) 0.00(1)
C(38) 0.29(3) 0.37(3) 0.09(1) -0.25(3) 0.02(1) -0.04(2)
C(39) 0.26(2) 0.49(4) 0.10(1) 0.31(3) 0.07(1) 0.11(2)

loop_
_atom_type_symbol
_atom_type_description
_atom_type_scat_dispersion_real
_atom_type_scat_dispersion_imag
_atom_type_scat_source
Rh Rh -1.118 0.919
;International Tables for Crystallography
(1992, Vol. C, Tables 4.2.6.8 and 6.1.1.1)
;
C C 0.003 0.002
;International Tables for Crystallography
(1992, Vol. C, Tables 4.2.6.8 and 6.1.1.1)
;
H H 0.000 0.000
;International Tables for Crystallography
(1992, Vol. C, Table 6.1.1.2)
;
N N 0.006 0.003
;International Tables for Crystallography
(1992, Vol. C, Tables 4.2.6.8 and 6.1.1.1)
;
S S 0.125 0.123
;International Tables for Crystallography
(1992, Vol. C, Tables 4.2.6.8 and 6.1.1.1)
;
P P 0.102 0.094
;International Tables for Crystallography
(1992, Vol. C, Tables 4.2.6.8 and 6.1.1.1)
;
F F 0.017 0.010
;International Tables for Crystallography
(1992, Vol. C, Tables 4.2.6.8 and 6.1.1.1)
;
O O 0.011 0.006
;International Tables for Crystallography
(1992, Vol. C, Tables 4.2.6.8 and 6.1.1.1)
;

loop_
_geom_angle_atom_site_label_1
_geom_angle_atom_site_label_2
_geom_angle_atom_site_label_3
_geom_angle
_geom_angle_site_symmetry_1
_geom_angle_site_symmetry_2
_geom_angle_site_symmetry_3
_geom_angle_publ_flag
S(1) Rh(1) S(2) 85.16(8) 1_555 1_555 1_555 yes
S(1) Rh(1) N(1a) 67.0(3) 1_555 1_555 1_555 yes
S(1) Rh(1) N(1b) 93.3(4) 1_555 1_555 1_555 yes
S(1) Rh(1) C(10) 100.0(2) 1_555 1_555 1_555 yes
S(1) Rh(1) C(11) 99.7(2) 1_555 1_555 1_555 yes
S(1) Rh(1) C(12) 130.7(2) 1_555 1_555 1_555 yes
S(1) Rh(1) C(13) 163.2(2) 1_555 1_555 1_555 yes
S(1) Rh(1) C(14) 132.0(2) 1_555 1_555 1_555 yes
S(2) Rh(1) N(1a) 92.6(3) 1_555 1_555 1_555 yes
S(2) Rh(1) N(1b) 67.8(5) 1_555 1_555 1_555 yes
S(2) Rh(1) C(10) 117.0(3) 1_555 1_555 1_555 yes
S(2) Rh(1) C(11) 155.1(2) 1_555 1_555 1_555 yes
S(2) Rh(1) C(12) 144.1(2) 1_555 1_555 1_555 yes
S(2) Rh(1) C(13) 107.4(2) 1_555 1_555 1_555 yes
S(2) Rh(1) C(14) 94.1(2) 1_555 1_555 1_555 yes
N(1a) Rh(1) N(1b) 37.6(5) 1_555 1_555 1_555 yes
N(1a) Rh(1) C(10) 147.2(4) 1_555 1_555 1_555 yes
N(1a) Rh(1) C(11) 111.8(3) 1_555 1_555 1_555 yes
N(1a) Rh(1) C(12) 101.1(3) 1_555 1_555 1_555 yes
N(1a) Rh(1) C(13) 122.1(3) 1_555 1_555 1_555 yes
N(1a) Rh(1) C(14) 160.4(3) 1_555 1_555 1_555 yes
N(1b) Rh(1) C(10) 166.1(5) 1_555 1_555 1_555 yes
N(1b) Rh(1) C(11) 135.5(5) 1_555 1_555 1_555 yes
N(1b) Rh(1) C(12) 104.4(5) 1_555 1_555 1_555 yes
N(1b) Rh(1) C(13) 101.7(5) 1_555 1_555 1_555 yes
N(1b) Rh(1) C(14) 130.7(5) 1_555 1_555 1_555 yes
C(10) Rh(1) C(11) 38.2(3) 1_555 1_555 1_555 yes
C(10) Rh(1) C(12) 63.6(3) 1_555 1_555 1_555 yes
C(10) Rh(1) C(13) 64.5(3) 1_555 1_555 1_555 yes
C(10) Rh(1) C(14) 38.9(3) 1_555 1_555 1_555 yes
C(11) Rh(1) C(12) 38.1(3) 1_555 1_555 1_555 yes
C(11) Rh(1) C(13) 64.3(3) 1_555 1_555 1_555 yes
C(11) Rh(1) C(14) 64.5(3) 1_555 1_555 1_555 yes
C(12) Rh(1) C(13) 37.8(3) 1_555 1_555 1_555 yes
C(12) Rh(1) C(14) 63.6(3) 1_555 1_555 1_555 yes
C(13) Rh(1) C(14) 38.4(3) 1_555 1_555 1_555 yes
S(1) Rh(2) S(2) 85.00(7) 1_555 1_555 1_555 yes
S(1) Rh(2) N(21a) 95.5(3) 1_555 1_555 1_555 yes
S(1) Rh(2) N(21b) 64.5(5) 1_555 1_555 1_555 yes
S(1) Rh(2) C(30) 99.5(5) 1_555 1_555 1_555 yes
S(1) Rh(2) C(31) 97.0(3) 1_555 1_555 1_555 yes
S(1) Rh(2) C(32) 124.6(4) 1_555 1_555 1_555 yes
S(1) Rh(2) C(33) 159.3(3) 1_555 1_555 1_555 yes
S(1) Rh(2) C(34) 135.2(6) 1_555 1_555 1_555 yes
S(2) Rh(2) N(21a) 65.9(3) 1_555 1_555 1_555 yes
S(2) Rh(2) N(21b) 93.7(5) 1_555 1_555 1_555 yes
S(2) Rh(2) C(30) 116.4(5) 1_555 1_555 1_555 yes
S(2) Rh(2) C(31) 152.8(5) 1_555 1_555 1_555 yes
S(2) Rh(2) C(32) 150.3(4) 1_555 1_555 1_555 yes
S(2) Rh(2) C(33) 113.9(4) 1_555 1_555 1_555 yes
S(2) Rh(2) C(34) 96.6(3) 1_555 1_555 1_555 yes
N(21a) Rh(2) N(21b) 43.5(5) 1_555 1_555 1_555 yes
N(21a) Rh(2) C(30) 165.0(5) 1_555 1_555 1_555 yes
N(21a) Rh(2) C(31) 140.1(6) 1_555 1_555 1_555 yes
N(21a) Rh(2) C(32) 108.4(5) 1_555 1_555 1_555 yes
N(21a) Rh(2) C(33) 100.0(4) 1_555 1_555 1_555 yes
N(21a) Rh(2) C(34) 126.0(6) 1_555 1_555 1_555 yes
N(21b) Rh(2) C(30) 145.2(8) 1_555 1_555 1_555 yes
N(21b) Rh(2) C(31) 111.6(6) 1_555 1_555 1_555 yes
N(21b) Rh(2) C(32) 100.7(6) 1_555 1_555 1_555 yes
N(21b) Rh(2) C(33) 119.8(7) 1_555 1_555 1_555 yes
N(21b) Rh(2) C(34) 158.4(7) 1_555 1_555 1_555 yes
C(30) Rh(2) C(31) 36.4(5) 1_555 1_555 1_555 yes
C(30) Rh(2) C(32) 61.6(5) 1_555 1_555 1_555 yes
C(30) Rh(2) C(33) 65.2(5) 1_555 1_555 1_555 yes
C(30) Rh(2) C(34) 40.3(5) 1_555 1_555 1_555 yes
C(31) Rh(2) C(32) 36.0(4) 1_555 1_555 1_555 yes
C(31) Rh(2) C(33) 62.3(4) 1_555 1_555 1_555 yes
C(31) Rh(2) C(34) 63.1(5) 1_555 1_555 1_555 yes
C(32) Rh(2) C(33) 36.7(4) 1_555 1_555 1_555 yes
C(32) Rh(2) C(34) 62.1(4) 1_555 1_555 1_555 yes
C(33) Rh(2) C(34) 38.6(5) 1_555 1_555 1_555 yes
Rh(1) S(1) Rh(2) 94.59(8) 1_555 1_555 1_555 yes
Rh(1) S(1) C(2a) 79.6(4) 1_555 1_555 1_555 yes
Rh(1) S(1) C(2b) 103.4(7) 1_555 1_555 1_555 yes
Rh(2) S(1) C(2a) 101.8(4) 1_555 1_555 1_555 yes
Rh(2) S(1) C(2b) 85.1(7) 1_555 1_555 1_555 yes
C(2a) S(1) C(2b) 28.2(7) 1_555 1_555 1_555 yes
Rh(1) S(2) Rh(2) 94.98(8) 1_555 1_555 1_555 yes
Rh(1) S(2) C(22a) 104.7(4) 1_555 1_555 1_555 yes
Rh(1) S(2) C(22b) 79.8(8) 1_555 1_555 1_555 yes
Rh(2) S(2) C(22a) 81.1(4) 1_555 1_555 1_555 yes
Rh(2) S(2) C(22b) 103.7(8) 1_555 1_555 1_555 yes
C(22a) S(2) C(22b) 32.4(8) 1_555 1_555 1_555 yes
F(1) P(1) F(2) 93.4(6) 1_555 1_555 1_555 yes
F(1) P(1) F(3) 91.5(9) 1_555 1_555 1_555 yes
F(1) P(1) F(4) 88.5(6) 1_555 1_555 1_555 yes
F(1) P(1) F(5) 85.0(8) 1_555 1_555 1_555 yes
F(1) P(1) F(6) 175.9(9) 1_555 1_555 1_555 yes
F(2) P(1) F(3) 88.5(9) 1_555 1_555 1_555 yes
F(2) P(1) F(4) 177.5(8) 1_555 1_555 1_555 yes
F(2) P(1) F(5) 89.4(9) 1_555 1_555 1_555 yes
F(2) P(1) F(6) 86.7(6) 1_555 1_555 1_555 yes
F(3) P(1) F(4) 93.1(10) 1_555 1_555 1_555 yes
F(3) P(1) F(5) 175(1) 1_555 1_555 1_555 yes
F(3) P(1) F(6) 92.6(9) 1_555 1_555 1_555 yes
F(4) P(1) F(5) 89.1(10) 1_555 1_555 1_555 yes
F(4) P(1) F(6) 91.3(6) 1_555 1_555 1_555 yes
F(5) P(1) F(6) 90.9(9) 1_555 1_555 1_555 yes
F(7) P(2) F(8) 92.8(7) 1_555 1_555 1_555 yes
F(7) P(2) F(9) 87.0(7) 1_555 1_555 1_555 yes
F(7) P(2) F(10) 90.5(7) 1_555 1_555 1_555 yes
F(7) P(2) F(11) 89.5(8) 1_555 1_555 1_555 yes
F(7) P(2) F(12) 179.1(7) 1_555 1_555 1_555 yes
F(8) P(2) F(9) 83.7(8) 1_555 1_555 1_555 yes
F(8) P(2) F(10) 173.5(10) 1_555 1_555 1_555 yes
F(8) P(2) F(11) 89.3(9) 1_555 1_555 1_555 yes
F(8) P(2) F(12) 87.6(6) 1_555 1_555 1_555 yes
F(9) P(2) F(10) 90.9(9) 1_555 1_555 1_555 yes
F(9) P(2) F(11) 171(1) 1_555 1_555 1_555 yes
F(9) P(2) F(12) 92.2(7) 1_555 1_555 1_555 yes
F(10) P(2) F(11) 96(1) 1_555 1_555 1_555 yes
F(10) P(2) F(12) 89.1(7) 1_555 1_555 1_555 yes
F(11) P(2) F(12) 91.3(8) 1_555 1_555 1_555 yes
O(52) O(51) C(51) 64(2) 1_555 1_555 1_555 yes
O(52) O(51) C(52) 132(5) 1_555 1_555 1_555 yes
C(51) O(51) C(52) 74(4) 1_555 1_555 1_555 yes
O(51) O(52) O(53) 107(2) 1_555 1_555 1_555 yes
O(51) O(52) C(51) 61(2) 1_555 1_555 1_555 yes
O(53) O(52) C(51) 50(1) 1_555 1_555 1_555 yes
O(52) O(53) C(51) 55(2) 1_555 1_555 1_555 yes
O(52) O(53) C(55) 163(5) 1_555 1_555 1_555 yes
C(51) O(53) C(55) 114(5) 1_555 1_555 1_555 yes
Rh(1) N(1a) N(1b) 73.1(8) 1_555 1_555 1_555 yes
Rh(1) N(1a) C(2a) 101.0(7) 1_555 1_555 1_555 yes
Rh(1) N(1a) C(6a) 138.4(8) 1_555 1_555 1_555 yes
N(1b) N(1a) C(2a) 135(1) 1_555 1_555 1_555 yes
N(1b) N(1a) C(6a) 77(1) 1_555 1_555 1_555 yes
C(2a) N(1a) C(6a) 120(1) 1_555 1_555 1_555 yes
Rh(1) N(1b) N(1a) 69.3(8) 1_555 1_555 1_555 yes
Rh(1) N(1b) C(6a) 113.5(10) 1_555 1_555 1_555 yes
Rh(1) N(1b) C(22b) 101(1) 1_555 1_555 1_555 yes
Rh(1) N(1b) C(26b) 139(1) 1_555 1_555 1_555 yes
N(1a) N(1b) C(6a) 50.4(8) 1_555 1_555 1_555 yes
N(1a) N(1b) C(22b) 133(1) 1_555 1_555 1_555 yes
N(1a) N(1b) C(26b) 86(1) 1_555 1_555 1_555 yes
C(6a) N(1b) C(22b) 138(1) 1_555 1_555 1_555 yes
C(6a) N(1b) C(26b) 36(1) 1_555 1_555 1_555 yes
C(22b) N(1b) C(26b) 118(1) 1_555 1_555 1_555 yes
C(2a) N(3) C(2b) 38(1) 1_555 1_555 1_555 yes
C(2a) N(3) C(4a) 119.0(10) 1_555 1_555 1_555 yes
C(2a) N(3) C(4b) 134(1) 1_555 1_555 1_555 yes
C(2b) N(3) C(4a) 135(1) 1_555 1_555 1_555 yes
C(2b) N(3) C(4b) 126(1) 1_555 1_555 1_555 yes
C(4a) N(3) C(4b) 30(1) 1_555 1_555 1_555 yes
Rh(2) N(21a) N(21b) 70.5(8) 1_555 1_555 1_555 yes
Rh(2) N(21a) C(22a) 103.4(8) 1_555 1_555 1_555 yes
Rh(2) N(21a) C(26a) 136.9(10) 1_555 1_555 1_555 yes
N(21b) N(21a) C(22a) 129(1) 1_555 1_555 1_555 yes
N(21b) N(21a) C(26a) 81(1) 1_555 1_555 1_555 yes
C(22a) N(21a) C(26a) 119(1) 1_555 1_555 1_555 yes
Rh(2) N(21b) N(21a) 66.0(7) 1_555 1_555 1_555 yes
Rh(2) N(21b) C(2b) 105(1) 1_555 1_555 1_555 yes
Rh(2) N(21b) C(6b) 139(1) 1_555 1_555 1_555 yes
N(21a) N(21b) C(2b) 136(1) 1_555 1_555 1_555 yes
N(21a) N(21b) C(6b) 85(1) 1_555 1_555 1_555 yes
C(2b) N(21b) C(6b) 114(1) 1_555 1_555 1_555 yes
C(22a) N(23) C(22b) 44(1) 1_555 1_555 1_555 yes
C(22a) N(23) C(24a) 119(1) 1_555 1_555 1_555 yes
C(22a) N(23) C(24b) 133(1) 1_555 1_555 1_555 yes
C(22b) N(23) C(24a) 134(1) 1_555 1_555 1_555 yes
C(22b) N(23) C(24b) 114(1) 1_555 1_555 1_555 yes
C(24a) N(23) C(24b) 37(1) 1_555 1_555 1_555 yes
S(1) C(2a) N(1a) 112.2(9) 1_555 1_555 1_555 yes
S(1) C(2a) N(3) 124.0(9) 1_555 1_555 1_555 yes
S(1) C(2a) C(2b) 79(1) 1_555 1_555 1_555 yes
N(1a) C(2a) N(3) 123(1) 1_555 1_555 1_555 yes
N(1a) C(2a) C(2b) 143(2) 1_555 1_555 1_555 yes
N(3) C(2a) C(2b) 59(1) 1_555 1_555 1_555 yes
S(1) C(2b) N(3) 133(1) 1_555 1_555 1_555 yes
S(1) C(2b) N(21b) 104(1) 1_555 1_555 1_555 yes
S(1) C(2b) C(2a) 72(1) 1_555 1_555 1_555 yes
N(3) C(2b) N(21b) 122(2) 1_555 1_555 1_555 yes
N(3) C(2b) C(2a) 81(2) 1_555 1_555 1_555 yes
N(21b) C(2b) C(2a) 124(2) 1_555 1_555 1_555 yes
N(3) C(4a) C(4b) 70(2) 1_555 1_555 1_555 yes
N(3) C(4a) C(5a) 120(1) 1_555 1_555 1_555 yes
N(3) C(4a) C(7a) 115(1) 1_555 1_555 1_555 yes
N(3) C(4a) C(7b) 128(1) 1_555 1_555 1_555 yes
C(4b) C(4a) C(5a) 137(3) 1_555 1_555 1_555 yes
C(4b) C(4a) C(7a) 64(2) 1_555 1_555 1_555 yes
C(4b) C(4a) C(7b) 88(2) 1_555 1_555 1_555 yes
C(5a) C(4a) C(7a) 123(1) 1_555 1_555 1_555 yes
C(5a) C(4a) C(7b) 107(1) 1_555 1_555 1_555 yes
C(7a) C(4a) C(7b) 24(1) 1_555 1_555 1_555 yes
N(3) C(4b) C(4a) 79(2) 1_555 1_555 1_555 yes
N(3) C(4b) C(5b) 122(2) 1_555 1_555 1_555 yes
N(3) C(4b) C(7a) 132(2) 1_555 1_555 1_555 yes
N(3) C(4b) C(7b) 122(2) 1_555 1_555 1_555 yes
C(4a) C(4b) C(5b) 125(3) 1_555 1_555 1_555 yes
C(4a) C(4b) C(7a) 88(2) 1_555 1_555 1_555 yes
C(4a) C(4b) C(7b) 66(2) 1_555 1_555 1_555 yes
C(5b) C(4b) C(7a) 102(2) 1_555 1_555 1_555 yes
C(5b) C(4b) C(7b) 115(2) 1_555 1_555 1_555 yes
C(7a) C(4b) C(7b) 21(1) 1_555 1_555 1_555 yes
C(4a) C(5a) C(6a) 120(1) 1_555 1_555 1_555 yes
C(4b) C(5b) C(6b) 112(2) 1_555 1_555 1_555 yes
N(1a) C(6a) N(1b) 51.9(8) 1_555 1_555 1_555 yes
N(1a) C(6a) C(5a) 116(1) 1_555 1_555 1_555 yes
N(1a) C(6a) C(8a) 120(1) 1_555 1_555 1_555 yes
N(1a) C(6a) C(26b) 106(1) 1_555 1_555 1_555 yes
N(1a) C(6a) C(28b) 120(1) 1_555 1_555 1_555 yes
N(1b) C(6a) C(5a) 144(1) 1_555 1_555 1_555 yes
N(1b) C(6a) C(8a) 78(1) 1_555 1_555 1_555 yes
N(1b) C(6a) C(26b) 54(1) 1_555 1_555 1_555 yes
N(1b) C(6a) C(28b) 115(1) 1_555 1_555 1_555 yes
C(5a) C(6a) C(8a) 123(1) 1_555 1_555 1_555 yes
C(5a) C(6a) C(26b) 125(1) 1_555 1_555 1_555 yes
C(5a) C(6a) C(28b) 99(1) 1_555 1_555 1_555 yes
C(8a) C(6a) C(26b) 35(1) 1_555 1_555 1_555 yes
C(8a) C(6a) C(28b) 50(1) 1_555 1_555 1_555 yes
C(26b) C(6a) C(28b) 85(2) 1_555 1_555 1_555 yes
N(21b) C(6b) C(5b) 121(2) 1_555 1_555 1_555 yes
N(21b) C(6b) C(8b) 116(2) 1_555 1_555 1_555 yes
N(21b) C(6b) C(26a) 91(2) 1_555 1_555 1_555 yes
N(21b) C(6b) C(28a) 115(2) 1_555 1_555 1_555 yes
C(5b) C(6b) C(8b) 122(2) 1_555 1_555 1_555 yes
C(5b) C(6b) C(26a) 130(2) 1_555 1_555 1_555 yes
C(5b) C(6b) C(28a) 114(2) 1_555 1_555 1_555 yes
C(8b) C(6b) C(26a) 41(1) 1_555 1_555 1_555 yes
C(8b) C(6b) C(28a) 35(1) 1_555 1_555 1_555 yes
C(26a) C(6b) C(28a) 74(1) 1_555 1_555 1_555 yes
C(4a) C(7a) C(4b) 26(1) 1_555 1_555 1_555 yes
C(4a) C(7a) C(7b) 78(4) 1_555 1_555 1_555 yes
C(4b) C(7a) C(7b) 105(4) 1_555 1_555 1_555 yes
C(4a) C(7b) C(4b) 24(1) 1_555 1_555 1_555 yes
C(4a) C(7b) C(7a) 77(4) 1_555 1_555 1_555 yes
C(4b) C(7b) C(7a) 52(3) 1_555 1_555 1_555 yes
C(6a) C(8a) C(25b) 81(1) 1_555 1_555 1_555 yes
C(6a) C(8a) C(26b) 43(1) 1_555 1_555 1_555 yes
C(6a) C(8a) C(28b) 51(1) 1_555 1_555 1_555 yes
C(25b) C(8a) C(26b) 48(2) 1_555 1_555 1_555 yes
C(25b) C(8a) C(28b) 121(2) 1_555 1_555 1_555 yes
C(26b) C(8a) C(28b) 94(2) 1_555 1_555 1_555 yes
C(6b) C(8b) C(26a) 55(1) 1_555 1_555 1_555 yes
C(6b) C(8b) C(28a) 47(2) 1_555 1_555 1_555 yes
C(26a) C(8b) C(28a) 100(3) 1_555 1_555 1_555 yes
Rh(1) C(10) C(11) 71.6(5) 1_555 1_555 1_555 yes
Rh(1) C(10) C(14) 71.5(5) 1_555 1_555 1_555 yes
Rh(1) C(10) C(15) 128.8(6) 1_555 1_555 1_555 yes
C(11) C(10) C(14) 108.5(7) 1_555 1_555 1_555 yes
C(11) C(10) C(15) 125.5(9) 1_555 1_555 1_555 yes
C(14) C(10) C(15) 125.6(9) 1_555 1_555 1_555 yes
Rh(1) C(11) C(10) 70.3(5) 1_555 1_555 1_555 yes
Rh(1) C(11) C(12) 72.1(5) 1_555 1_555 1_555 yes
Rh(1) C(11) C(16) 126.5(6) 1_555 1_555 1_555 yes
C(10) C(11) C(12) 107.7(7) 1_555 1_555 1_555 yes
C(10) C(11) C(16) 127.0(9) 1_555 1_555 1_555 yes
C(12) C(11) C(16) 125.1(9) 1_555 1_555 1_555 yes
Rh(1) C(12) C(11) 69.8(5) 1_555 1_555 1_555 yes
Rh(1) C(12) C(13) 70.3(5) 1_555 1_555 1_555 yes
Rh(1) C(12) C(17) 130.7(6) 1_555 1_555 1_555 yes
C(11) C(12) C(13) 108.7(7) 1_555 1_555 1_555 yes
C(11) C(12) C(17) 124.2(8) 1_555 1_555 1_555 yes
C(13) C(12) C(17) 126.8(8) 1_555 1_555 1_555 yes
Rh(1) C(13) C(12) 71.9(5) 1_555 1_555 1_555 yes
Rh(1) C(13) C(14) 70.9(5) 1_555 1_555 1_555 yes
Rh(1) C(13) C(18) 127.6(6) 1_555 1_555 1_555 yes
C(12) C(13) C(14) 108.0(7) 1_555 1_555 1_555 yes
C(12) C(13) C(18) 127.1(8) 1_555 1_555 1_555 yes
C(14) C(13) C(18) 124.7(8) 1_555 1_555 1_555 yes
Rh(1) C(14) C(10) 69.6(4) 1_555 1_555 1_555 yes
Rh(1) C(14) C(13) 70.8(4) 1_555 1_555 1_555 yes
Rh(1) C(14) C(19) 126.9(6) 1_555 1_555 1_555 yes
C(10) C(14) C(13) 107.1(7) 1_555 1_555 1_555 yes
C(10) C(14) C(19) 126.2(8) 1_555 1_555 1_555 yes
C(13) C(14) C(19) 126.7(8) 1_555 1_555 1_555 yes
C(10) C(15) H(1) 109.5(9) 1_555 1_555 1_555 no
C(10) C(15) H(2) 109.5(10) 1_555 1_555 1_555 no
C(10) C(15) H(3) 109.5(10) 1_555 1_555 1_555 no
H(1) C(15) H(2) 109(1) 1_555 1_555 1_555 no
H(1) C(15) H(3) 109(1) 1_555 1_555 1_555 no
H(2) C(15) H(3) 109(1) 1_555 1_555 1_555 no
C(11) C(16) H(4) 109.5(8) 1_555 1_555 1_555 no
C(11) C(16) H(5) 109.5(10) 1_555 1_555 1_555 no
C(11) C(16) H(6) 109.5(9) 1_555 1_555 1_555 no
H(4) C(16) H(5) 109(1) 1_555 1_555 1_555 no
H(4) C(16) H(6) 109(1) 1_555 1_555 1_555 no
H(5) C(16) H(6) 109.5(10) 1_555 1_555 1_555 no
C(12) C(17) H(7) 109.5(9) 1_555 1_555 1_555 no
C(12) C(17) H(8) 109.5(9) 1_555 1_555 1_555 no
C(12) C(17) H(9) 109.5(9) 1_555 1_555 1_555 no
H(7) C(17) H(8) 109(1) 1_555 1_555 1_555 no
H(7) C(17) H(9) 109(1) 1_555 1_555 1_555 no
H(8) C(17) H(9) 109(1) 1_555 1_555 1_555 no
C(13) C(18) H(10) 109.5(9) 1_555 1_555 1_555 no
C(13) C(18) H(11) 109.5(9) 1_555 1_555 1_555 no
C(13) C(18) H(12) 109.5(9) 1_555 1_555 1_555 no
H(10) C(18) H(11) 109.5(10) 1_555 1_555 1_555 no
H(10) C(18) H(12) 109(1) 1_555 1_555 1_555 no
H(11) C(18) H(12) 109(1) 1_555 1_555 1_555 no
C(14) C(19) H(13) 109.5(9) 1_555 1_555 1_555 no
C(14) C(19) H(14) 109.5(8) 1_555 1_555 1_555 no
C(14) C(19) H(15) 109.5(9) 1_555 1_555 1_555 no
H(13) C(19) H(14) 109.5(10) 1_555 1_555 1_555 no
H(13) C(19) H(15) 109.5(10) 1_555 1_555 1_555 no
H(14) C(19) H(15) 109(1) 1_555 1_555 1_555 no
S(2) C(22a) N(21a) 109.5(10) 1_555 1_555 1_555 yes
S(2) C(22a) N(23) 125.9(10) 1_555 1_555 1_555 yes
S(2) C(22a) C(22b) 78(1) 1_555 1_555 1_555 yes
N(21a) C(22a) N(23) 124(1) 1_555 1_555 1_555 yes
N(21a) C(22a) C(22b) 132(1) 1_555 1_555 1_555 yes
N(23) C(22a) C(22b) 66(1) 1_555 1_555 1_555 yes
S(2) C(22b) N(1b) 110(1) 1_555 1_555 1_555 yes
S(2) C(22b) N(23) 121(1) 1_555 1_555 1_555 yes
S(2) C(22b) C(22a) 69(1) 1_555 1_555 1_555 yes
N(1b) C(22b) N(23) 127(2) 1_555 1_555 1_555 yes
N(1b) C(22b) C(22a) 137(2) 1_555 1_555 1_555 yes
N(23) C(22b) C(22a) 68(1) 1_555 1_555 1_555 yes
N(23) C(24a) C(24b) 80(2) 1_555 1_555 1_555 yes
N(23) C(24a) C(25a) 119(1) 1_555 1_555 1_555 yes
N(23) C(24a) C(27a) 116(1) 1_555 1_555 1_555 yes
N(23) C(24a) C(27b) 129(1) 1_555 1_555 1_555 yes
C(24b) C(24a) C(25a) 124(2) 1_555 1_555 1_555 yes
C(24b) C(24a) C(27a) 60(2) 1_555 1_555 1_555 yes
C(24b) C(24a) C(27b) 83(2) 1_555 1_555 1_555 yes
C(25a) C(24a) C(27a) 123(1) 1_555 1_555 1_555 yes
C(25a) C(24a) C(27b) 109(1) 1_555 1_555 1_555 yes
C(27a) C(24a) C(27b) 23(1) 1_555 1_555 1_555 yes
N(23) C(24b) C(24a) 62(2) 1_555 1_555 1_555 yes
N(23) C(24b) C(25b) 119(2) 1_555 1_555 1_555 yes
N(23) C(24b) C(27a) 121(2) 1_555 1_555 1_555 yes
N(23) C(24b) C(27b) 108(2) 1_555 1_555 1_555 yes
C(24a) C(24b) C(25b) 143(3) 1_555 1_555 1_555 yes
C(24a) C(24b) C(27a) 86(2) 1_555 1_555 1_555 yes
C(24a) C(24b) C(27b) 63(2) 1_555 1_555 1_555 yes
C(25b) C(24b) C(27a) 114(2) 1_555 1_555 1_555 yes
C(25b) C(24b) C(27b) 131(2) 1_555 1_555 1_555 yes
C(27a) C(24b) C(27b) 23(1) 1_555 1_555 1_555 yes
C(24a) C(25a) C(26a) 121(1) 1_555 1_555 1_555 yes
C(8a) C(25b) C(24b) 137(2) 1_555 1_555 1_555 yes
C(8a) C(25b) C(26b) 29(1) 1_555 1_555 1_555 yes
C(24b) C(25b) C(26b) 121(2) 1_555 1_555 1_555 yes
N(21a) C(26a) C(6b) 101(1) 1_555 1_555 1_555 yes
N(21a) C(26a) C(8b) 134(2) 1_555 1_555 1_555 yes
N(21a) C(26a) C(25a) 114(1) 1_555 1_555 1_555 yes
N(21a) C(26a) C(28a) 120(1) 1_555 1_555 1_555 yes
C(6b) C(26a) C(8b) 82(2) 1_555 1_555 1_555 yes
C(6b) C(26a) C(25a) 119(1) 1_555 1_555 1_555 yes
C(6b) C(26a) C(28a) 48(1) 1_555 1_555 1_555 yes
C(8b) C(26a) C(25a) 100(2) 1_555 1_555 1_555 yes
C(8b) C(26a) C(28a) 36(1) 1_555 1_555 1_555 yes
C(25a) C(26a) C(28a) 124(1) 1_555 1_555 1_555 yes
N(1b) C(26b) C(6a) 88(2) 1_555 1_555 1_555 yes
N(1b) C(26b) C(8a) 123(2) 1_555 1_555 1_555 yes
N(1b) C(26b) C(25b) 117(2) 1_555 1_555 1_555 yes
N(1b) C(26b) C(28b) 115(2) 1_555 1_555 1_555 yes
C(6a) C(26b) C(8a) 101(2) 1_555 1_555 1_555 yes
C(6a) C(26b) C(25b) 124(2) 1_555 1_555 1_555 yes
C(6a) C(26b) C(28b) 51(1) 1_555 1_555 1_555 yes
C(8a) C(26b) C(25b) 101(2) 1_555 1_555 1_555 yes
C(8a) C(26b) C(28b) 50(1) 1_555 1_555 1_555 yes
C(25b) C(26b) C(28b) 126(2) 1_555 1_555 1_555 yes
C(24a) C(27a) C(24b) 33(1) 1_555 1_555 1_555 yes
C(24a) C(27a) C(27b) 63(3) 1_555 1_555 1_555 yes
C(24b) C(27a) C(27b) 96(3) 1_555 1_555 1_555 yes
C(24a) C(27b) C(24b) 33(1) 1_555 1_555 1_555 yes
C(24a) C(27b) C(27a) 93(3) 1_555 1_555 1_555 yes
C(24b) C(27b) C(27a) 60(3) 1_555 1_555 1_555 yes
C(6b) C(28a) C(8b) 97(2) 1_555 1_555 1_555 yes
C(6b) C(28a) C(26a) 56(1) 1_555 1_555 1_555 yes
C(8b) C(28a) C(26a) 43(2) 1_555 1_555 1_555 yes
C(6a) C(28b) C(8a) 78(1) 1_555 1_555 1_555 yes
C(6a) C(28b) C(26b) 43(1) 1_555 1_555 1_555 yes
C(8a) C(28b) C(26b) 35(1) 1_555 1_555 1_555 yes
Rh(2) C(30) C(31) 73.6(7) 1_555 1_555 1_555 yes
Rh(2) C(30) C(34) 70.4(6) 1_555 1_555 1_555 yes
Rh(2) C(30) C(35) 126.8(10) 1_555 1_555 1_555 yes
C(31) C(30) C(34) 106(1) 1_555 1_555 1_555 yes
C(31) C(30) C(35) 129(2) 1_555 1_555 1_555 yes
C(34) C(30) C(35) 123(2) 1_555 1_555 1_555 yes
Rh(2) C(31) C(30) 70.0(7) 1_555 1_555 1_555 yes
Rh(2) C(31) C(32) 72.2(6) 1_555 1_555 1_555 yes
Rh(2) C(31) C(36) 127.3(10) 1_555 1_555 1_555 yes
C(30) C(31) C(32) 110(1) 1_555 1_555 1_555 yes
C(30) C(31) C(36) 124(2) 1_555 1_555 1_555 yes
C(32) C(31) C(36) 125(2) 1_555 1_555 1_555 yes
Rh(2) C(32) C(31) 71.8(7) 1_555 1_555 1_555 yes
Rh(2) C(32) C(33) 71.8(6) 1_555 1_555 1_555 yes
Rh(2) C(32) C(37) 128.3(9) 1_555 1_555 1_555 yes
C(31) C(32) C(33) 111(1) 1_555 1_555 1_555 yes
C(31) C(32) C(37) 123(1) 1_555 1_555 1_555 yes
C(33) C(32) C(37) 124(1) 1_555 1_555 1_555 yes
Rh(2) C(33) C(32) 71.5(6) 1_555 1_555 1_555 yes
Rh(2) C(33) C(34) 69.2(6) 1_555 1_555 1_555 yes
Rh(2) C(33) C(38) 127.3(9) 1_555 1_555 1_555 yes
C(32) C(33) C(34) 105(1) 1_555 1_555 1_555 yes
C(32) C(33) C(38) 131(1) 1_555 1_555 1_555 yes
C(34) C(33) C(38) 123(1) 1_555 1_555 1_555 yes
Rh(2) C(34) C(30) 69.3(6) 1_555 1_555 1_555 yes
Rh(2) C(34) C(33) 72.1(6) 1_555 1_555 1_555 yes
Rh(2) C(34) C(39) 126.5(9) 1_555 1_555 1_555 yes
C(30) C(34) C(33) 106(1) 1_555 1_555 1_555 yes
C(30) C(34) C(39) 133(2) 1_555 1_555 1_555 yes
C(33) C(34) C(39) 120(2) 1_555 1_555 1_555 yes
C(30) C(35) H(16) 109(2) 1_555 1_555 1_555 no
C(30) C(35) H(17) 109(1) 1_555 1_555 1_555 no
C(30) C(35) H(18) 109(1) 1_555 1_555 1_555 no
H(16) C(35) H(17) 109(2) 1_555 1_555 1_555 no
H(16) C(35) H(18) 109(2) 1_555 1_555 1_555 no
H(17) C(35) H(18) 109(3) 1_555 1_555 1_555 no
C(31) C(36) H(19) 109(1) 1_555 1_555 1_555 no
C(31) C(36) H(20) 109(1) 1_555 1_555 1_555 no
C(31) C(36) H(21) 109(2) 1_555 1_555 1_555 no
H(19) C(36) H(20) 109(2) 1_555 1_555 1_555 no
H(19) C(36) H(21) 109(1) 1_555 1_555 1_555 no
H(20) C(36) H(21) 109(1) 1_555 1_555 1_555 no
C(32) C(37) H(22) 109(1) 1_555 1_555 1_555 no
C(32) C(37) H(23) 109(1) 1_555 1_555 1_555 no
C(32) C(37) H(24) 109(1) 1_555 1_555 1_555 no
H(22) C(37) H(23) 109(1) 1_555 1_555 1_555 no
H(22) C(37) H(24) 109(2) 1_555 1_555 1_555 no
H(23) C(37) H(24) 109(2) 1_555 1_555 1_555 no
C(33) C(38) H(25) 109(1) 1_555 1_555 1_555 no
C(33) C(38) H(26) 109(1) 1_555 1_555 1_555 no
C(33) C(38) H(27) 109(2) 1_555 1_555 1_555 no
H(25) C(38) H(26) 109(2) 1_555 1_555 1_555 no
H(25) C(38) H(27) 109(1) 1_555 1_555 1_555 no
H(26) C(38) H(27) 109(1) 1_555 1_555 1_555 no
C(34) C(39) H(28) 109(2) 1_555 1_555 1_555 no
C(34) C(39) H(29) 109(1) 1_555 1_555 1_555 no
C(34) C(39) H(30) 109(1) 1_555 1_555 1_555 no
H(28) C(39) H(29) 109(1) 1_555 1_555 1_555 no
H(28) C(39) H(30) 109(1) 1_555 1_555 1_555 no
H(29) C(39) H(30) 109(3) 1_555 1_555 1_555 no
O(51) C(51) O(52) 54(1) 1_555 1_555 1_555 yes
O(51) C(51) O(53) 123(3) 1_555 1_555 1_555 yes
O(51) C(51) C(52) 41(2) 1_555 1_555 1_555 yes
O(51) C(51) C(53) 119(2) 1_555 1_555 1_555 yes
O(51) C(51) C(54) 95(3) 1_555 1_555 1_555 yes
O(51) C(51) C(55) 140(2) 1_555 1_555 1_555 yes
O(52) C(51) O(53) 73(2) 1_555 1_555 1_555 yes
O(52) C(51) C(52) 93(3) 1_555 1_555 1_555 yes
O(52) C(51) C(53) 149(2) 1_555 1_555 1_555 yes
O(52) C(51) C(54) 134(3) 1_555 1_555 1_555 yes
O(52) C(51) C(55) 97(2) 1_555 1_555 1_555 yes
O(53) C(51) C(52) 164(4) 1_555 1_555 1_555 yes
O(53) C(51) C(53) 117(2) 1_555 1_555 1_555 yes
O(53) C(51) C(54) 140(3) 1_555 1_555 1_555 yes
O(53) C(51) C(55) 24(2) 1_555 1_555 1_555 yes
C(52) C(51) C(53) 78(3) 1_555 1_555 1_555 yes
C(52) C(51) C(54) 55(2) 1_555 1_555 1_555 yes
C(52) C(51) C(55) 161(2) 1_555 1_555 1_555 yes
C(53) C(51) C(54) 23(2) 1_555 1_555 1_555 yes
C(53) C(51) C(55) 99(2) 1_555 1_555 1_555 yes
C(54) C(51) C(55) 122(3) 1_555 1_555 1_555 yes
O(51) C(52) C(51) 64(3) 1_555 1_555 1_555 yes
O(51) C(52) C(54) 119(6) 1_555 1_555 1_555 yes
C(51) C(52) C(54) 57(3) 1_555 1_555 1_555 yes
C(51) C(53) C(54) 43(4) 1_555 1_555 1_555 yes
C(51) C(54) C(52) 67(3) 1_555 1_555 1_555 yes
C(51) C(54) C(53) 112(6) 1_555 1_555 1_555 yes
C(52) C(54) C(53) 167(7) 1_555 1_555 1_555 yes
O(53) C(55) C(51) 41(3) 1_555 1_555 1_555 yes

loop_
_geom_bond_atom_site_label_1
_geom_bond_atom_site_label_2
_geom_bond_distance
_geom_bond_site_symmetry_1
_geom_bond_site_symmetry_2
_geom_bond_publ_flag
Rh(1) S(1) 2.444(2) 1_555 1_555 yes
Rh(1) S(2) 2.430(2) 1_555 1_555 yes
Rh(1) N(1a) 2.133(10) 1_555 1_555 yes
Rh(1) N(1b) 2.18(2) 1_555 1_555 yes
Rh(1) C(10) 2.137(8) 1_555 1_555 yes
Rh(1) C(11) 2.154(8) 1_555 1_555 yes
Rh(1) C(12) 2.183(8) 1_555 1_555 yes
Rh(1) C(13) 2.163(8) 1_555 1_555 yes
Rh(1) C(14) 2.163(8) 1_555 1_555 yes
Rh(2) S(1) 2.441(2) 1_555 1_555 yes
Rh(2) S(2) 2.441(2) 1_555 1_555 yes
Rh(2) N(21a) 2.13(1) 1_555 1_555 yes
Rh(2) N(21b) 2.20(2) 1_555 1_555 yes
Rh(2) C(30) 2.11(1) 1_555 1_555 yes
Rh(2) C(31) 2.15(1) 1_555 1_555 yes
Rh(2) C(32) 2.16(1) 1_555 1_555 yes
Rh(2) C(33) 2.16(1) 1_555 1_555 yes
Rh(2) C(34) 2.12(1) 1_555 1_555 yes
S(1) C(2a) 1.72(1) 1_555 1_555 yes
S(1) C(2b) 1.76(2) 1_555 1_555 yes
S(2) C(22a) 1.72(1) 1_555 1_555 yes
S(2) C(22b) 1.80(2) 1_555 1_555 yes
P(1) F(1) 1.546(9) 1_555 1_555 yes
P(1) F(2) 1.524(9) 1_555 1_555 yes
P(1) F(3) 1.44(1) 1_555 1_555 yes
P(1) F(4) 1.494(10) 1_555 1_555 yes
P(1) F(5) 1.45(1) 1_555 1_555 yes
P(1) F(6) 1.510(9) 1_555 1_555 yes
P(2) F(7) 1.536(9) 1_555 1_555 yes
P(2) F(8) 1.534(10) 1_555 1_555 yes
P(2) F(9) 1.53(1) 1_555 1_555 yes
P(2) F(10) 1.483(10) 1_555 1_555 yes
P(2) F(11) 1.44(1) 1_555 1_555 yes
P(2) F(12) 1.508(9) 1_555 1_555 yes
O(51) O(52) 1.21(4) 1_555 1_555 yes
O(51) C(51) 1.30(4) 1_555 1_555 yes
O(51) C(52) 0.95(6) 1_555 1_555 yes
O(52) O(53) 1.55(4) 1_555 1_555 yes
O(52) C(51) 1.34(3) 1_555 1_555 yes
O(53) C(51) 1.24(3) 1_555 1_555 yes
O(53) C(55) 0.78(4) 1_555 1_555 yes
N(1a) N(1b) 1.39(2) 1_555 1_555 yes
N(1a) C(2a) 1.33(1) 1_555 1_555 yes
N(1a) C(6a) 1.36(2) 1_555 1_555 yes
N(1b) C(6a) 1.73(2) 1_555 1_555 yes
N(1b) C(22b) 1.32(3) 1_555 1_555 yes
N(1b) C(26b) 1.41(3) 1_555 1_555 yes
N(3) C(2a) 1.34(1) 1_555 1_555 yes
N(3) C(2b) 1.17(2) 1_555 1_555 yes
N(3) C(4a) 1.34(2) 1_555 1_555 yes
N(3) C(4b) 1.28(2) 1_555 1_555 yes
N(21a) N(21b) 1.60(2) 1_555 1_555 yes
N(21a) C(22a) 1.33(2) 1_555 1_555 yes
N(21a) C(26a) 1.37(2) 1_555 1_555 yes
N(21b) C(2b) 1.36(3) 1_555 1_555 yes
N(21b) C(6b) 1.43(3) 1_555 1_555 yes
N(23) C(22a) 1.31(1) 1_555 1_555 yes
N(23) C(22b) 1.29(2) 1_555 1_555 yes
N(23) C(24a) 1.30(2) 1_555 1_555 yes
N(23) C(24b) 1.43(3) 1_555 1_555 yes
C(2a) C(2b) 0.85(2) 1_555 1_555 yes
C(4a) C(4b) 0.69(2) 1_555 1_555 yes
C(4a) C(5a) 1.37(2) 1_555 1_555 yes
C(4a) C(7a) 1.52(2) 1_555 1_555 yes
C(4a) C(7b) 1.53(3) 1_555 1_555 yes
C(4b) C(5b) 1.38(3) 1_555 1_555 yes
C(4b) C(7a) 1.37(3) 1_555 1_555 yes
C(4b) C(7b) 1.66(4) 1_555 1_555 yes
C(5a) C(6a) 1.44(2) 1_555 1_555 yes
C(5b) C(6b) 1.38(4) 1_555 1_555 yes
C(6a) C(8a) 1.47(2) 1_555 1_555 yes
C(6a) C(26b) 1.03(2) 1_555 1_555 yes
C(6a) C(28b) 1.17(3) 1_555 1_555 yes
C(6b) C(8b) 1.55(4) 1_555 1_555 yes
C(6b) C(26a) 1.29(3) 1_555 1_555 yes
C(6b) C(28a) 1.15(3) 1_555 1_555 yes
C(7a) C(7b) 0.64(3) 1_555 1_555 yes
C(8a) C(25b) 1.74(3) 1_555 1_555 yes
C(8a) C(26b) 0.87(2) 1_555 1_555 yes
C(8a) C(28b) 1.16(3) 1_555 1_555 yes
C(8b) C(26a) 1.04(3) 1_555 1_555 yes
C(8b) C(28a) 0.90(3) 1_555 1_555 yes
C(10) C(11) 1.40(1) 1_555 1_555 yes
C(10) C(14) 1.43(1) 1_555 1_555 yes
C(10) C(15) 1.51(1) 1_555 1_555 yes
C(11) C(12) 1.42(1) 1_555 1_555 yes
C(11) C(16) 1.49(1) 1_555 1_555 yes
C(12) C(13) 1.41(1) 1_555 1_555 yes
C(12) C(17) 1.50(1) 1_555 1_555 yes
C(13) C(14) 1.42(1) 1_555 1_555 yes
C(13) C(18) 1.51(1) 1_555 1_555 yes
C(14) C(19) 1.51(1) 1_555 1_555 yes
C(22a) C(22b) 0.98(2) 1_555 1_555 yes
C(24a) C(24b) 0.88(3) 1_555 1_555 yes
C(24a) C(25a) 1.39(2) 1_555 1_555 yes
C(24a) C(27a) 1.59(3) 1_555 1_555 yes
C(24a) C(27b) 1.42(3) 1_555 1_555 yes
C(24b) C(25b) 1.37(3) 1_555 1_555 yes
C(24b) C(27a) 1.38(3) 1_555 1_555 yes
C(24b) C(27b) 1.58(4) 1_555 1_555 yes
C(25a) C(26a) 1.40(2) 1_555 1_555 yes
C(25b) C(26b) 1.34(3) 1_555 1_555 yes
C(26a) C(28a) 1.49(2) 1_555 1_555 yes
C(26b) C(28b) 1.50(4) 1_555 1_555 yes
C(27a) C(27b) 0.63(3) 1_555 1_555 yes
C(30) C(31) 1.33(2) 1_555 1_555 yes
C(30) C(34) 1.46(2) 1_555 1_555 yes
C(30) C(35) 1.47(2) 1_555 1_555 yes
C(31) C(32) 1.33(2) 1_555 1_555 yes
C(31) C(36) 1.45(2) 1_555 1_555 yes
C(32) C(33) 1.36(2) 1_555 1_555 yes
C(32) C(37) 1.59(2) 1_555 1_555 yes
C(33) C(34) 1.42(2) 1_555 1_555 yes
C(33) C(38) 1.53(2) 1_555 1_555 yes
C(34) C(39) 1.52(2) 1_555 1_555 yes
C(51) C(52) 1.39(5) 1_555 1_555 yes
C(51) C(53) 1.69(4) 1_555 1_555 yes
C(51) C(54) 1.27(4) 1_555 1_555 yes
C(51) C(55) 1.72(4) 1_555 1_555 yes
C(52) C(54) 1.25(6) 1_555 1_555 yes
C(53) C(54) 0.72(5) 1_555 1_555 yes

loop_
_geom_contact_atom_site_label_1
_geom_contact_atom_site_label_2
_geom_contact_distance
_geom_contact_site_symmetry_1
_geom_contact_site_symmetry_2
_geom_contact_publ_flag
F(1) C(5a) 3.38(2) 1_555 1_555 ?
F(1) C(7b) 3.42(3) 1_555 1_555 ?
F(1) C(17) 3.51(2) 1_555 3_666 ?
F(1) C(7a) 3.60(2) 1_555 1_555 ?
F(2) C(27a) 3.32(2) 1_555 1_555 ?
F(2) C(25b) 3.34(3) 1_555 1_555 ?
F(2) C(27b) 3.46(3) 1_555 1_555 ?
F(2) C(17) 3.48(2) 1_555 2_546 ?
F(3) C(5b) 2.80(3) 1_555 1_555 ?
F(3) C(25a) 3.13(2) 1_555 1_555 ?
F(4) C(11) 3.13(1) 1_555 1_545 ?
F(4) C(16) 3.30(1) 1_555 1_545 ?
F(4) C(12) 3.47(2) 1_555 1_545 ?
F(4) C(10) 3.49(2) 1_555 1_545 ?
F(5) C(8a) 2.97(2) 1_555 2_546 ?
F(5) C(16) 3.45(2) 1_555 3_666 ?
F(6) C(14) 3.07(1) 1_555 1_545 ?
F(6) C(13) 3.09(1) 1_555 1_545 ?
F(6) C(12) 3.36(1) 1_555 1_545 ?
F(6) C(10) 3.38(1) 1_555 1_545 ?
F(6) C(11) 3.55(1) 1_555 1_545 ?
F(7) C(8b) 3.27(3) 1_555 1_555 ?
F(7) C(15) 3.46(1) 1_555 1_545 ?
F(7) C(55) 3.54(4) 1_555 1_555 ?
F(7) C(28a) 3.59(2) 1_555 1_555 ?
F(8) C(19) 3.54(2) 1_555 1_545 ?
F(9) C(8b) 2.99(3) 1_555 1_555 ?
F(9) O(53) 3.36(4) 1_555 4_455 ?
F(9) C(53) 3.48(4) 1_555 4_455 ?
F(9) C(55) 3.53(4) 1_555 4_455 ?
F(10) C(34) 3.14(2) 1_555 2_545 ?
F(10) C(39) 3.23(2) 1_555 2_545 ?
F(10) C(33) 3.31(2) 1_555 2_545 ?
F(12) C(31) 3.24(1) 1_555 2_545 ?
F(12) C(32) 3.31(1) 1_555 2_545 ?
F(12) C(53) 3.40(4) 1_555 4_455 ?
F(12) C(30) 3.42(1) 1_555 2_545 ?
F(12) C(33) 3.53(2) 1_555 2_545 ?
F(12) C(34) 3.57(2) 1_555 2_545 ?
O(51) C(35) 2.98(4) 1_555 1_545 ?
O(51) C(38) 3.48(4) 1_555 4_555 ?
O(52) N(23) 3.31(3) 1_555 4_555 ?
O(52) C(38) 3.34(3) 1_555 4_555 ?
O(52) C(22a) 3.41(3) 1_555 4_555 ?
O(52) C(15) 3.53(3) 1_555 1_545 ?
O(52) C(24a) 3.57(3) 1_555 4_555 ?
O(53) C(27b) 3.57(5) 1_555 4_555 ?
C(7a) C(27b) 3.44(3) 1_555 4_555 ?
C(7a) C(27a) 3.59(3) 1_555 4_555 ?
C(7b) C(28b) 3.25(4) 1_555 3_666 ?
C(28a) C(55) 3.23(4) 1_555 1_555 ?
C(35) C(52) 3.17(6) 1_555 1_565 ?
C(36) C(39) 3.53(2) 1_555 4_565 ?
C(38) C(52) 3.52(5) 1_555 4_455 ?
C(52) C(52) 3.5(1) 1_555 3_655 ?
C(52) C(54) 3.56(6) 1_555 3_655 ?
N(1a) C(4a) 2.73(2) 1_555 1_555 ?
N(1a) N(21b) 2.73(2) 1_555 1_555 ?
N(1a) C(22a) 3.02(2) 1_555 1_555 ?
N(1a) C(4b) 3.06(3) 1_555 1_555 ?
N(1a) C(25b) 3.07(3) 1_555 1_555 ?
N(1a) N(21a) 3.18(1) 1_555 1_555 ?
N(1a) C(12) 3.33(1) 1_555 1_555 ?
N(1a) C(6b) 3.46(3) 1_555 1_555 ?
N(1a) N(23) 3.51(1) 1_555 1_555 ?
N(1a) C(11) 3.55(1) 1_555 1_555 ?
N(1b) C(2a) 2.51(2) 1_555 1_555 ?
N(1b) C(24b) 2.71(3) 1_555 1_555 ?
N(1b) N(21a) 2.85(2) 1_555 1_555 ?
N(1b) C(5a) 3.01(2) 1_555 1_555 ?
N(1b) C(2b) 3.06(3) 1_555 1_555 ?
N(1b) C(24a) 3.10(2) 1_555 1_555 ?
N(1b) N(21b) 3.14(3) 1_555 1_555 ?
N(1b) C(13) 3.37(2) 1_555 1_555 ?
N(1b) C(12) 3.45(2) 1_555 1_555 ?
N(1b) N(3) 3.52(2) 1_555 1_555 ?
N(1b) C(26a) 3.54(2) 1_555 1_555 ?
N(3) C(7b) 2.58(3) 1_555 1_555 ?
N(3) C(6b) 2.61(3) 1_555 1_555 ?
N(3) C(6a) 2.77(2) 1_555 1_555 ?
N(21a) C(24a) 2.71(2) 1_555 1_555 ?
N(21a) C(2b) 2.76(2) 1_555 1_555 ?
N(21a) C(2a) 3.05(2) 1_555 1_555 ?
N(21a) C(24b) 3.16(3) 1_555 1_555 ?
N(21a) C(5b) 3.29(3) 1_555 1_555 ?
N(21b) C(8b) 2.53(3) 1_555 1_555 ?
N(21b) C(22a) 2.66(2) 1_555 1_555 ?
N(21b) C(4b) 2.66(3) 1_555 1_555 ?
N(21b) C(4a) 2.98(2) 1_555 1_555 ?
N(21b) C(22b) 3.07(3) 1_555 1_555 ?
N(21b) C(25a) 3.15(2) 1_555 1_555 ?
N(21b) C(6a) 3.42(2) 1_555 1_555 ?
N(21b) C(5a) 3.51(2) 1_555 1_555 ?
N(23) C(26a) 2.76(2) 1_555 1_555 ?
N(23) C(26b) 2.79(3) 1_555 1_555 ?
N(23) C(8a) 3.44(2) 1_555 1_555 ?
N(23) C(6a) 3.49(2) 1_555 1_555 ?
C(2a) C(5a) 2.68(2) 1_555 1_555 ?
C(2a) C(6b) 2.91(3) 1_555 1_555 ?
C(2a) C(26b) 3.08(3) 1_555 1_555 ?
C(2a) C(5b) 3.12(3) 1_555 1_555 ?
C(2a) C(22b) 3.24(3) 1_555 1_555 ?
C(2a) C(28b) 3.26(3) 1_555 1_555 ?
C(2a) C(22a) 3.41(2) 1_555 1_555 ?
C(2a) C(26a) 3.56(2) 1_555 1_555 ?
C(2b) C(5b) 2.72(3) 1_555 1_555 ?
C(2b) C(6a) 2.94(3) 1_555 1_555 ?
C(2b) C(5a) 3.00(3) 1_555 1_555 ?
C(2b) C(26a) 3.15(3) 1_555 1_555 ?
C(2b) C(28a) 3.30(3) 1_555 1_555 ?
C(2b) C(22a) 3.45(3) 1_555 1_555 ?
C(2b) C(7a) 3.48(3) 1_555 1_555 ?
C(2b) C(22b) 3.51(3) 1_555 1_555 ?
C(4a) C(6b) 2.76(3) 1_555 1_555 ?
C(4a) C(28b) 3.16(3) 1_555 1_555 ?
C(4a) C(26b) 3.31(3) 1_555 1_555 ?
C(4b) C(6a) 2.93(3) 1_555 1_555 ?
C(4b) C(28a) 3.24(3) 1_555 1_555 ?
C(4b) C(26a) 3.44(3) 1_555 1_555 ?
C(5a) C(5b) 2.52(3) 1_555 1_555 ?
C(5a) C(7a) 2.55(3) 1_555 1_555 ?
C(5a) C(8a) 2.56(2) 1_555 1_555 ?
C(5a) C(25b) 2.64(3) 1_555 1_555 ?
C(5a) C(6b) 3.27(3) 1_555 1_555 ?
C(5b) C(8b) 2.57(4) 1_555 1_555 ?
C(5b) C(7b) 2.58(4) 1_555 1_555 ?
C(5b) C(25a) 2.89(3) 1_555 1_555 ?
C(5b) C(6a) 3.39(3) 1_555 1_555 ?
C(6a) C(22b) 2.85(3) 1_555 1_555 ?
C(6a) C(24b) 3.15(3) 1_555 1_555 ?
C(6a) C(22a) 3.48(2) 1_555 1_555 ?
C(6b) C(22a) 3.15(3) 1_555 1_555 ?
C(6b) C(7a) 3.39(3) 1_555 1_555 ?
C(6b) C(24a) 3.41(3) 1_555 1_555 ?
C(7a) C(27b) 3.44(3) 1_555 4_555 ?
C(7a) C(27a) 3.59(3) 1_555 4_555 ?
C(7b) C(28b) 3.25(4) 1_555 3_666 ?
C(8a) C(24b) 2.91(3) 1_555 1_555 ?
C(8a) C(22b) 3.02(3) 1_555 1_555 ?
C(8a) C(17) 3.57(2) 1_555 1_555 ?
C(8b) C(24a) 3.16(3) 1_555 1_555 ?
C(8b) C(22a) 3.30(3) 1_555 1_555 ?
C(10) C(16) 2.59(1) 1_555 1_555 ?
C(10) C(19) 2.63(1) 1_555 1_555 ?
C(11) C(17) 2.58(1) 1_555 1_555 ?
C(11) C(15) 2.59(1) 1_555 1_555 ?
C(12) C(16) 2.58(1) 1_555 1_555 ?
C(12) C(18) 2.61(1) 1_555 1_555 ?
C(13) C(17) 2.61(1) 1_555 1_555 ?
C(13) C(19) 2.62(1) 1_555 1_555 ?
C(14) C(18) 2.60(1) 1_555 1_555 ?
C(14) C(15) 2.62(1) 1_555 1_555 ?
C(15) C(16) 3.18(2) 1_555 1_555 ?
C(15) C(19) 3.21(2) 1_555 1_555 ?
C(16) C(17) 3.12(2) 1_555 1_555 ?
C(17) C(18) 3.22(2) 1_555 1_555 ?
C(17) C(28b) 3.23(3) 1_555 1_555 ?
C(18) C(19) 3.18(1) 1_555 1_555 ?
C(22a) C(24b) 2.52(3) 1_555 1_555 ?
C(22a) C(25a) 2.63(2) 1_555 1_555 ?
C(22a) C(26b) 3.10(3) 1_555 1_555 ?
C(22a) C(25b) 3.19(3) 1_555 1_555 ?
C(22b) C(25b) 2.65(3) 1_555 1_555 ?
C(22b) C(26a) 2.99(3) 1_555 1_555 ?
C(22b) C(25a) 3.04(3) 1_555 1_555 ?
C(22b) C(27a) 3.56(3) 1_555 1_555 ?
C(24a) C(26b) 3.03(3) 1_555 1_555 ?
C(24b) C(26a) 3.01(3) 1_555 1_555 ?
C(25a) C(28a) 2.57(2) 1_555 1_555 ?
C(25a) C(27a) 2.62(2) 1_555 1_555 ?
C(25a) C(25b) 2.79(3) 1_555 1_555 ?
C(25a) C(26b) 3.55(3) 1_555 1_555 ?
C(25b) C(28b) 2.54(4) 1_555 1_555 ?
C(25b) C(27b) 2.69(4) 1_555 1_555 ?
C(25b) C(26a) 3.57(3) 1_555 1_555 ?
C(26b) C(27a) 3.54(3) 1_555 1_555 ?

loop_
_geom_torsion_atom_site_label_1
_geom_torsion_atom_site_label_2
_geom_torsion_atom_site_label_3
_geom_torsion_atom_site_label_4
_geom_torsion
_geom_torsion_site_symmetry_1
_geom_torsion_site_symmetry_2
_geom_torsion_site_symmetry_3
_geom_torsion_site_symmetry_4
_geom_torsion_publ_flag
Rh(1) S(1) Rh(2) S(2) -3.89(7) 1_555 1_555 1_555 1_555 yes
Rh(1) S(1) Rh(2) N(21a) -69.1(3) 1_555 1_555 1_555 1_555 yes
Rh(1) S(1) Rh(2) N(21b) -100.5(5) 1_555 1_555 1_555 1_555 yes
Rh(1) S(1) Rh(2) C(30) 112.1(6) 1_555 1_555 1_555 1_555 yes
Rh(1) S(1) Rh(2) C(31) 148.9(5) 1_555 1_555 1_555 1_555 yes
Rh(1) S(1) Rh(2) C(32) 174.1(4) 1_555 1_555 1_555 1_555 yes
Rh(1) S(1) Rh(2) C(33) 152(1) 1_555 1_555 1_555 1_555 yes
Rh(1) S(1) Rh(2) C(34) 90.4(4) 1_555 1_555 1_555 1_555 yes
Rh(1) S(1) C(2a) N(1a) 3.7(8) 1_555 1_555 1_555 1_555 yes
Rh(1) S(1) C(2a) N(3) -170(1) 1_555 1_555 1_555 1_555 yes
Rh(1) S(1) C(2a) C(2b) 147(1) 1_555 1_555 1_555 1_555 yes
Rh(1) S(1) C(2b) N(3) -92(2) 1_555 1_555 1_555 1_555 yes
Rh(1) S(1) C(2b) N(21b) 89(1) 1_555 1_555 1_555 1_555 yes
Rh(1) S(1) C(2b) C(2a) -32(1) 1_555 1_555 1_555 1_555 yes
Rh(1) S(2) Rh(2) S(1) 3.92(7) 1_555 1_555 1_555 1_555 yes
Rh(1) S(2) Rh(2) N(21a) 102.3(3) 1_555 1_555 1_555 1_555 yes
Rh(1) S(2) Rh(2) N(21b) 67.9(5) 1_555 1_555 1_555 1_555 yes
Rh(1) S(2) Rh(2) C(30) -94.2(5) 1_555 1_555 1_555 1_555 yes
Rh(1) S(2) Rh(2) C(31) -91.7(7) 1_555 1_555 1_555 1_555 yes
Rh(1) S(2) Rh(2) C(32) -172.7(7) 1_555 1_555 1_555 1_555 yes
Rh(1) S(2) Rh(2) C(33) -167.2(4) 1_555 1_555 1_555 1_555 yes
Rh(1) S(2) Rh(2) C(34) -131.1(6) 1_555 1_555 1_555 1_555 yes
Rh(1) S(2) C(22a) N(21a) -90.0(9) 1_555 1_555 1_555 1_555 yes
Rh(1) S(2) C(22a) N(23) 90(1) 1_555 1_555 1_555 1_555 yes
Rh(1) S(2) C(22a) C(22b) 41(1) 1_555 1_555 1_555 1_555 yes
Rh(1) S(2) C(22b) N(1b) -5(1) 1_555 1_555 1_555 1_555 yes
Rh(1) S(2) C(22b) N(23) 172(1) 1_555 1_555 1_555 1_555 yes
Rh(1) S(2) C(22b) C(22a) -139(1) 1_555 1_555 1_555 1_555 yes
Rh(1) N(1a) N(1b) C(6a) -150.1(8) 1_555 1_555 1_555 1_555 yes
Rh(1) N(1a) N(1b) C(22b) 85(2) 1_555 1_555 1_555 1_555 yes
Rh(1) N(1a) N(1b) C(26b) -146(1) 1_555 1_555 1_555 1_555 yes
Rh(1) N(1a) C(2a) S(1) -4.3(9) 1_555 1_555 1_555 1_555 yes
Rh(1) N(1a) C(2a) N(3) 170.4(9) 1_555 1_555 1_555 1_555 yes
Rh(1) N(1a) C(2a) C(2b) -106(3) 1_555 1_555 1_555 1_555 yes
Rh(1) N(1a) C(6a) N(1b) 45(1) 1_555 1_555 1_555 1_555 yes
Rh(1) N(1a) C(6a) C(5a) -174.1(9) 1_555 1_555 1_555 1_555 yes
Rh(1) N(1a) C(6a) C(8a) 5(2) 1_555 1_555 1_555 1_555 yes
Rh(1) N(1a) C(6a) C(26b) 41(2) 1_555 1_555 1_555 1_555 yes
Rh(1) N(1a) C(6a) C(28b) -53(2) 1_555 1_555 1_555 1_555 yes
Rh(1) N(1b) N(1a) C(2a) -88(1) 1_555 1_555 1_555 1_555 yes
Rh(1) N(1b) N(1a) C(6a) 150.1(8) 1_555 1_555 1_555 1_555 yes
Rh(1) N(1b) C(6a) N(1a) -30.6(8) 1_555 1_555 1_555 1_555 yes
Rh(1) N(1b) C(6a) C(5a) -112(1) 1_555 1_555 1_555 1_555 yes
Rh(1) N(1b) C(6a) C(8a) 114(1) 1_555 1_555 1_555 1_555 yes
Rh(1) N(1b) C(6a) C(26b) 143(2) 1_555 1_555 1_555 1_555 yes
Rh(1) N(1b) C(6a) C(28b) 79(1) 1_555 1_555 1_555 1_555 yes
Rh(1) N(1b) C(22b) S(2) 6(1) 1_555 1_555 1_555 1_555 yes
Rh(1) N(1b) C(22b) N(23) -172(2) 1_555 1_555 1_555 1_555 yes
Rh(1) N(1b) C(22b) C(22a) 87(3) 1_555 1_555 1_555 1_555 yes
Rh(1) N(1b) C(26b) C(6a) -56(2) 1_555 1_555 1_555 1_555 yes
Rh(1) N(1b) C(26b) C(8a) 46(4) 1_555 1_555 1_555 1_555 yes
Rh(1) N(1b) C(26b) C(25b) 174(1) 1_555 1_555 1_555 1_555 yes
Rh(1) N(1b) C(26b) C(28b) -11(3) 1_555 1_555 1_555 1_555 yes
Rh(1) C(10) C(11) C(12) -62.7(6) 1_555 1_555 1_555 1_555 yes
Rh(1) C(10) C(11) C(16) 121.4(9) 1_555 1_555 1_555 1_555 yes
Rh(1) C(10) C(14) C(13) 61.2(6) 1_555 1_555 1_555 1_555 yes
Rh(1) C(10) C(14) C(19) -121.4(9) 1_555 1_555 1_555 1_555 yes
Rh(1) C(11) C(10) C(14) 62.4(6) 1_555 1_555 1_555 1_555 yes
Rh(1) C(11) C(10) C(15) -125.0(9) 1_555 1_555 1_555 1_555 yes
Rh(1) C(11) C(12) C(13) -59.8(6) 1_555 1_555 1_555 1_555 yes
Rh(1) C(11) C(12) C(17) 126.1(9) 1_555 1_555 1_555 1_555 yes
Rh(1) C(12) C(11) C(10) 61.6(6) 1_555 1_555 1_555 1_555 yes
Rh(1) C(12) C(11) C(16) -122.5(9) 1_555 1_555 1_555 1_555 yes
Rh(1) C(12) C(13) C(14) -62.0(6) 1_555 1_555 1_555 1_555 yes
Rh(1) C(12) C(13) C(18) 123.9(9) 1_555 1_555 1_555 1_555 yes
Rh(1) C(13) C(12) C(11) 59.5(6) 1_555 1_555 1_555 1_555 yes
Rh(1) C(13) C(12) C(17) -126.6(9) 1_555 1_555 1_555 1_555 yes
Rh(1) C(13) C(14) C(10) -60.4(6) 1_555 1_555 1_555 1_555 yes
Rh(1) C(13) C(14) C(19) 122.2(9) 1_555 1_555 1_555 1_555 yes
Rh(1) C(14) C(10) C(11) -62.4(6) 1_555 1_555 1_555 1_555 yes
Rh(1) C(14) C(10) C(15) 125.0(9) 1_555 1_555 1_555 1_555 yes
Rh(1) C(14) C(13) C(12) 62.7(6) 1_555 1_555 1_555 1_555 yes
Rh(1) C(14) C(13) C(18) -123.1(9) 1_555 1_555 1_555 1_555 yes
Rh(2) S(1) Rh(1) S(2) 3.91(7) 1_555 1_555 1_555 1_555 yes
Rh(2) S(1) Rh(1) N(1a) 98.8(3) 1_555 1_555 1_555 1_555 yes
Rh(2) S(1) Rh(1) N(1b) 71.3(5) 1_555 1_555 1_555 1_555 yes
Rh(2) S(1) Rh(1) C(10) -112.7(3) 1_555 1_555 1_555 1_555 yes
Rh(2) S(1) Rh(1) C(11) -151.5(2) 1_555 1_555 1_555 1_555 yes
Rh(2) S(1) Rh(1) C(12) -176.4(3) 1_555 1_555 1_555 1_555 yes
Rh(2) S(1) Rh(1) C(13) -135.2(8) 1_555 1_555 1_555 1_555 yes
Rh(2) S(1) Rh(1) C(14) -87.3(3) 1_555 1_555 1_555 1_555 yes
Rh(2) S(1) C(2a) N(1a) -88.8(9) 1_555 1_555 1_555 1_555 yes
Rh(2) S(1) C(2a) N(3) 96.5(10) 1_555 1_555 1_555 1_555 yes
Rh(2) S(1) C(2a) C(2b) 54(1) 1_555 1_555 1_555 1_555 yes
Rh(2) S(1) C(2b) N(3) 173(2) 1_555 1_555 1_555 1_555 yes
Rh(2) S(1) C(2b) N(21b) -3(1) 1_555 1_555 1_555 1_555 yes
Rh(2) S(1) C(2b) C(2a) -126(1) 1_555 1_555 1_555 1_555 yes
Rh(2) S(2) Rh(1) S(1) -3.91(7) 1_555 1_555 1_555 1_555 yes
Rh(2) S(2) Rh(1) N(1a) -70.5(3) 1_555 1_555 1_555 1_555 yes
Rh(2) S(2) Rh(1) N(1b) -99.5(5) 1_555 1_555 1_555 1_555 yes
Rh(2) S(2) Rh(1) C(10) 94.9(3) 1_555 1_555 1_555 1_555 yes
Rh(2) S(2) Rh(1) C(11) 98.7(6) 1_555 1_555 1_555 1_555 yes
Rh(2) S(2) Rh(1) C(12) 176.5(4) 1_555 1_555 1_555 1_555 yes
Rh(2) S(2) Rh(1) C(13) 164.7(2) 1_555 1_555 1_555 1_555 yes
Rh(2) S(2) Rh(1) C(14) 127.9(2) 1_555 1_555 1_555 1_555 yes
Rh(2) S(2) C(22a) N(21a) 2.9(8) 1_555 1_555 1_555 1_555 yes
Rh(2) S(2) C(22a) N(23) -176(1) 1_555 1_555 1_555 1_555 yes
Rh(2) S(2) C(22a) C(22b) 133(1) 1_555 1_555 1_555 1_555 yes
Rh(2) S(2) C(22b) N(1b) 86(1) 1_555 1_555 1_555 1_555 yes
Rh(2) S(2) C(22b) N(23) -94(1) 1_555 1_555 1_555 1_555 yes
Rh(2) S(2) C(22b) C(22a) -47(1) 1_555 1_555 1_555 1_555 yes
Rh(2) N(21a) N(21b) C(2b) 87(2) 1_555 1_555 1_555 1_555 yes
Rh(2) N(21a) N(21b) C(6b) -150(1) 1_555 1_555 1_555 1_555 yes
Rh(2) N(21a) C(22a) S(2) -3.3(10) 1_555 1_555 1_555 1_555 yes
Rh(2) N(21a) C(22a) N(23) 176(1) 1_555 1_555 1_555 1_555 yes
Rh(2) N(21a) C(22a) C(22b) -95(2) 1_555 1_555 1_555 1_555 yes
Rh(2) N(21a) C(26a) C(6b) 53(2) 1_555 1_555 1_555 1_555 yes
Rh(2) N(21a) C(26a) C(8b) -37(3) 1_555 1_555 1_555 1_555 yes
Rh(2) N(21a) C(26a) C(25a) -176(1) 1_555 1_555 1_555 1_555 yes
Rh(2) N(21a) C(26a) C(28a) 5(2) 1_555 1_555 1_555 1_555 yes
Rh(2) N(21b) N(21a) C(22a) -91(1) 1_555 1_555 1_555 1_555 yes
Rh(2) N(21b) N(21a) C(26a) 146.7(9) 1_555 1_555 1_555 1_555 yes
Rh(2) N(21b) C(2b) S(1) 4(1) 1_555 1_555 1_555 1_555 yes
Rh(2) N(21b) C(2b) N(3) -173(1) 1_555 1_555 1_555 1_555 yes
Rh(2) N(21b) C(2b) C(2a) 83(3) 1_555 1_555 1_555 1_555 yes
Rh(2) N(21b) C(6b) C(5b) 178(1) 1_555 1_555 1_555 1_555 yes
Rh(2) N(21b) C(6b) C(8b) -5(3) 1_555 1_555 1_555 1_555 yes
Rh(2) N(21b) C(6b) C(26a) -40(3) 1_555 1_555 1_555 1_555 yes
Rh(2) N(21b) C(6b) C(28a) 33(3) 1_555 1_555 1_555 1_555 yes
Rh(2) C(30) C(31) C(32) 61.3(9) 1_555 1_555 1_555 1_555 yes
Rh(2) C(30) C(31) C(36) -122(1) 1_555 1_555 1_555 1_555 yes
Rh(2) C(30) C(34) C(33) -63.2(7) 1_555 1_555 1_555 1_555 yes
Rh(2) C(30) C(34) C(39) 121(1) 1_555 1_555 1_555 1_555 yes
Rh(2) C(31) C(30) C(34) -63.1(8) 1_555 1_555 1_555 1_555 yes
Rh(2) C(31) C(30) C(35) 124(1) 1_555 1_555 1_555 1_555 yes
Rh(2) C(31) C(32) C(33) 60.8(8) 1_555 1_555 1_555 1_555 yes
Rh(2) C(31) C(32) C(37) -124(1) 1_555 1_555 1_555 1_555 yes
Rh(2) C(32) C(31) C(30) -60.0(9) 1_555 1_555 1_555 1_555 yes
Rh(2) C(32) C(31) C(36) 123(1) 1_555 1_555 1_555 1_555 yes
Rh(2) C(32) C(33) C(34) 61.3(7) 1_555 1_555 1_555 1_555 yes
Rh(2) C(32) C(33) C(38) -123(1) 1_555 1_555 1_555 1_555 yes
Rh(2) C(33) C(32) C(31) -60.8(9) 1_555 1_555 1_555 1_555 yes
Rh(2) C(33) C(32) C(37) 124(1) 1_555 1_555 1_555 1_555 yes
Rh(2) C(33) C(34) C(30) 61.3(7) 1_555 1_555 1_555 1_555 yes
Rh(2) C(33) C(34) C(39) -122(1) 1_555 1_555 1_555 1_555 yes
Rh(2) C(34) C(30) C(31) 65.3(8) 1_555 1_555 1_555 1_555 yes
Rh(2) C(34) C(30) C(35) -121(1) 1_555 1_555 1_555 1_555 yes
Rh(2) C(34) C(33) C(32) -62.9(7) 1_555 1_555 1_555 1_555 yes
Rh(2) C(34) C(33) C(38) 121(1) 1_555 1_555 1_555 1_555 yes
S(1) Rh(1) S(2) C(22a) 78.2(5) 1_555 1_555 1_555 1_555 yes
S(1) Rh(1) S(2) C(22b) 99.1(8) 1_555 1_555 1_555 1_555 yes
S(1) Rh(1) N(1a) N(1b) -130.9(9) 1_555 1_555 1_555 1_555 yes
S(1) Rh(1) N(1a) C(2a) 3.0(6) 1_555 1_555 1_555 1_555 yes
S(1) Rh(1) N(1a) C(6a) -178(1) 1_555 1_555 1_555 1_555 yes
S(1) Rh(1) N(1b) N(1a) 44.2(8) 1_555 1_555 1_555 1_555 yes
S(1) Rh(1) N(1b) C(6a) 68.9(10) 1_555 1_555 1_555 1_555 yes
S(1) Rh(1) N(1b) C(22b) -88(1) 1_555 1_555 1_555 1_555 yes
S(1) Rh(1) N(1b) C(26b) 101(2) 1_555 1_555 1_555 1_555 yes
S(1) Rh(1) C(10) C(11) -92.9(5) 1_555 1_555 1_555 1_555 yes
S(1) Rh(1) C(10) C(14) 149.5(5) 1_555 1_555 1_555 1_555 yes
S(1) Rh(1) C(10) C(15) 28.3(9) 1_555 1_555 1_555 1_555 yes
S(1) Rh(1) C(11) C(10) 94.0(5) 1_555 1_555 1_555 1_555 yes
S(1) Rh(1) C(11) C(12) -148.9(4) 1_555 1_555 1_555 1_555 yes
S(1) Rh(1) C(11) C(16) -28.0(9) 1_555 1_555 1_555 1_555 yes
S(1) Rh(1) C(12) C(11) 42.3(6) 1_555 1_555 1_555 1_555 yes
S(1) Rh(1) C(12) C(13) 161.9(4) 1_555 1_555 1_555 1_555 yes
S(1) Rh(1) C(12) C(17) -76.0(9) 1_555 1_555 1_555 1_555 yes
S(1) Rh(1) C(13) C(12) -54(1) 1_555 1_555 1_555 1_555 yes
S(1) Rh(1) C(13) C(14) 62(1) 1_555 1_555 1_555 1_555 yes
S(1) Rh(1) C(13) C(18) -177.7(6) 1_555 1_555 1_555 1_555 yes
S(1) Rh(1) C(14) C(10) -42.3(6) 1_555 1_555 1_555 1_555 yes
S(1) Rh(1) C(14) C(13) -159.8(4) 1_555 1_555 1_555 1_555 yes
S(1) Rh(1) C(14) C(19) 78.2(8) 1_555 1_555 1_555 1_555 yes
S(1) Rh(2) S(2) C(22a) -100.2(4) 1_555 1_555 1_555 1_555 yes
S(1) Rh(2) S(2) C(22b) -76.8(8) 1_555 1_555 1_555 1_555 yes
S(1) Rh(2) N(21a) N(21b) -43.1(8) 1_555 1_555 1_555 1_555 yes
S(1) Rh(2) N(21a) C(22a) 84.4(8) 1_555 1_555 1_555 1_555 yes
S(1) Rh(2) N(21a) C(26a) -95(1) 1_555 1_555 1_555 1_555 yes
S(1) Rh(2) N(21b) N(21a) 131.1(8) 1_555 1_555 1_555 1_555 yes
S(1) Rh(2) N(21b) C(2b) -3(1) 1_555 1_555 1_555 1_555 yes
S(1) Rh(2) N(21b) C(6b) -179(2) 1_555 1_555 1_555 1_555 yes
S(1) Rh(2) C(30) C(31) 89.0(9) 1_555 1_555 1_555 1_555 yes
S(1) Rh(2) C(30) C(34) -156.3(8) 1_555 1_555 1_555 1_555 yes
S(1) Rh(2) C(30) C(35) -38(2) 1_555 1_555 1_555 1_555 yes
S(1) Rh(2) C(31) C(30) -96.5(9) 1_555 1_555 1_555 1_555 yes
S(1) Rh(2) C(31) C(32) 143.5(8) 1_555 1_555 1_555 1_555 yes
S(1) Rh(2) C(31) C(36) 22(2) 1_555 1_555 1_555 1_555 yes
S(1) Rh(2) C(32) C(31) -45.9(9) 1_555 1_555 1_555 1_555 yes
S(1) Rh(2) C(32) C(33) -167.4(8) 1_555 1_555 1_555 1_555 yes
S(1) Rh(2) C(32) C(37) 72(1) 1_555 1_555 1_555 1_555 yes
S(1) Rh(2) C(33) C(32) 30(1) 1_555 1_555 1_555 1_555 yes
S(1) Rh(2) C(33) C(34) -84(1) 1_555 1_555 1_555 1_555 yes
S(1) Rh(2) C(33) C(38) 158(1) 1_555 1_555 1_555 1_555 yes
S(1) Rh(2) C(34) C(30) 34.2(10) 1_555 1_555 1_555 1_555 yes
S(1) Rh(2) C(34) C(33) 149.9(7) 1_555 1_555 1_555 1_555 yes
S(1) Rh(2) C(34) C(39) -94(2) 1_555 1_555 1_555 1_555 yes
S(1) C(2a) N(1a) N(1b) 72(1) 1_555 1_555 1_555 1_555 yes
S(1) C(2a) N(1a) C(6a) 176.6(9) 1_555 1_555 1_555 1_555 yes
S(1) C(2a) N(3) C(2b) -48(1) 1_555 1_555 1_555 1_555 yes
S(1) C(2a) N(3) C(4a) -177.3(10) 1_555 1_555 1_555 1_555 yes
S(1) C(2a) N(3) C(4b) -144(1) 1_555 1_555 1_555 1_555 yes
S(1) C(2a) C(2b) N(3) 140(1) 1_555 1_555 1_555 1_555 yes
S(1) C(2a) C(2b) N(21b) -95(2) 1_555 1_555 1_555 1_555 yes
S(1) C(2b) N(3) C(2a) 56(2) 1_555 1_555 1_555 1_555 yes
S(1) C(2b) N(3) C(4a) 136(1) 1_555 1_555 1_555 1_555 yes
S(1) C(2b) N(3) C(4b) 175(1) 1_555 1_555 1_555 1_555 yes
S(1) C(2b) N(21b) N(21a) -67(2) 1_555 1_555 1_555 1_555 yes
S(1) C(2b) N(21b) C(6b) -178(1) 1_555 1_555 1_555 1_555 yes
S(1) C(2b) C(2a) N(1a) 112(3) 1_555 1_555 1_555 1_555 yes
S(1) C(2b) C(2a) N(3) -140(1) 1_555 1_555 1_555 1_555 yes
S(2) Rh(1) S(1) C(2a) -97.2(4) 1_555 1_555 1_555 1_555 yes
S(2) Rh(1) S(1) C(2b) -82.1(8) 1_555 1_555 1_555 1_555 yes
S(2) Rh(1) N(1a) N(1b) -47.3(8) 1_555 1_555 1_555 1_555 yes
S(2) Rh(1) N(1a) C(2a) 86.6(7) 1_555 1_555 1_555 1_555 yes
S(2) Rh(1) N(1a) C(6a) -94(1) 1_555 1_555 1_555 1_555 yes
S(2) Rh(1) N(1b) N(1a) 127.6(8) 1_555 1_555 1_555 1_555 yes
S(2) Rh(1) N(1b) C(6a) 152(1) 1_555 1_555 1_555 1_555 yes
S(2) Rh(1) N(1b) C(22b) -4(1) 1_555 1_555 1_555 1_555 yes
S(2) Rh(1) N(1b) C(26b) -174(2) 1_555 1_555 1_555 1_555 yes
S(2) Rh(1) C(10) C(11) 177.5(4) 1_555 1_555 1_555 1_555 yes
S(2) Rh(1) C(10) C(14) 59.8(5) 1_555 1_555 1_555 1_555 yes
S(2) Rh(1) C(10) C(15) -61.4(10) 1_555 1_555 1_555 1_555 yes
S(2) Rh(1) C(11) C(10) -5.4(9) 1_555 1_555 1_555 1_555 yes
S(2) Rh(1) C(11) C(12) 111.7(6) 1_555 1_555 1_555 1_555 yes
S(2) Rh(1) C(11) C(16) -127.4(8) 1_555 1_555 1_555 1_555 yes
S(2) Rh(1) C(12) C(11) -138.2(4) 1_555 1_555 1_555 1_555 yes
S(2) Rh(1) C(12) C(13) -18.6(7) 1_555 1_555 1_555 1_555 yes
S(2) Rh(1) C(12) C(17) 103.5(9) 1_555 1_555 1_555 1_555 yes
S(2) Rh(1) C(13) C(12) 168.7(4) 1_555 1_555 1_555 1_555 yes
S(2) Rh(1) C(13) C(14) -74.1(5) 1_555 1_555 1_555 1_555 yes
S(2) Rh(1) C(13) C(18) 45.4(8) 1_555 1_555 1_555 1_555 yes
S(2) Rh(1) C(14) C(10) -129.5(5) 1_555 1_555 1_555 1_555 yes
S(2) Rh(1) C(14) C(13) 113.1(5) 1_555 1_555 1_555 1_555 yes
S(2) Rh(1) C(14) C(19) -8.9(8) 1_555 1_555 1_555 1_555 yes
S(2) Rh(2) S(1) C(2a) 76.4(4) 1_555 1_555 1_555 1_555 yes
S(2) Rh(2) S(1) C(2b) 99.2(7) 1_555 1_555 1_555 1_555 yes
S(2) Rh(2) N(21a) N(21b) -125.1(8) 1_555 1_555 1_555 1_555 yes
S(2) Rh(2) N(21a) C(22a) 2.4(7) 1_555 1_555 1_555 1_555 yes
S(2) Rh(2) N(21a) C(26a) -177(1) 1_555 1_555 1_555 1_555 yes
S(2) Rh(2) N(21b) N(21a) 48.5(7) 1_555 1_555 1_555 1_555 yes
S(2) Rh(2) N(21b) C(2b) -86(1) 1_555 1_555 1_555 1_555 yes
S(2) Rh(2) N(21b) C(6b) 97(2) 1_555 1_555 1_555 1_555 yes
S(2) Rh(2) C(30) C(31) 178.1(7) 1_555 1_555 1_555 1_555 yes
S(2) Rh(2) C(30) C(34) -67.2(8) 1_555 1_555 1_555 1_555 yes
S(2) Rh(2) C(30) C(35) 50(2) 1_555 1_555 1_555 1_555 yes
S(2) Rh(2) C(31) C(30) -3(1) 1_555 1_555 1_555 1_555 yes
S(2) Rh(2) C(31) C(32) -123.9(10) 1_555 1_555 1_555 1_555 yes
S(2) Rh(2) C(31) C(36) 115(2) 1_555 1_555 1_555 1_555 yes
S(2) Rh(2) C(32) C(31) 129(1) 1_555 1_555 1_555 1_555 yes
S(2) Rh(2) C(32) C(33) 8(1) 1_555 1_555 1_555 1_555 yes
S(2) Rh(2) C(32) C(37) -111(1) 1_555 1_555 1_555 1_555 yes
S(2) Rh(2) C(33) C(32) -175.4(8) 1_555 1_555 1_555 1_555 yes
S(2) Rh(2) C(33) C(34) 69.4(9) 1_555 1_555 1_555 1_555 yes
S(2) Rh(2) C(33) C(38) -47(1) 1_555 1_555 1_555 1_555 yes
S(2) Rh(2) C(34) C(30) 123.8(8) 1_555 1_555 1_555 1_555 yes
S(2) Rh(2) C(34) C(33) -120.5(8) 1_555 1_555 1_555 1_555 yes
S(2) Rh(2) C(34) C(39) -5(2) 1_555 1_555 1_555 1_555 yes
S(2) C(22a) N(21a) N(21b) 72(1) 1_555 1_555 1_555 1_555 yes
S(2) C(22a) N(21a) C(26a) 176(1) 1_555 1_555 1_555 1_555 yes
S(2) C(22a) N(23) C(22b) -54(1) 1_555 1_555 1_555 1_555 yes
S(2) C(22a) N(23) C(24a) -178(1) 1_555 1_555 1_555 1_555 yes
S(2) C(22a) N(23) C(24b) -135(1) 1_555 1_555 1_555 1_555 yes
S(2) C(22a) C(22b) N(1b) -98(3) 1_555 1_555 1_555 1_555 yes
S(2) C(22a) C(22b) N(23) 137.8(10) 1_555 1_555 1_555 1_555 yes
S(2) C(22b) N(1b) N(1a) -65(2) 1_555 1_555 1_555 1_555 yes
S(2) C(22b) N(1b) C(6a) -140(1) 1_555 1_555 1_555 1_555 yes
S(2) C(22b) N(1b) C(26b) 179(1) 1_555 1_555 1_555 1_555 yes
S(2) C(22b) N(23) C(22a) 47(1) 1_555 1_555 1_555 1_555 yes
S(2) C(22b) N(23) C(24a) 136(1) 1_555 1_555 1_555 1_555 yes
S(2) C(22b) N(23) C(24b) 175(1) 1_555 1_555 1_555 1_555 yes
S(2) C(22b) C(22a) N(21a) 105(2) 1_555 1_555 1_555 1_555 yes
S(2) C(22b) C(22a) N(23) -137.8(10) 1_555 1_555 1_555 1_555 yes
O(51) O(52) O(53) C(51) -22(2) 1_555 1_555 1_555 1_555 yes
O(51) O(52) O(53) C(55) 32(21) 1_555 1_555 1_555 1_555 yes
O(51) O(52) C(51) O(53) 154(3) 1_555 1_555 1_555 1_555 yes
O(51) O(52) C(51) C(52) -15(3) 1_555 1_555 1_555 1_555 yes
O(51) O(52) C(51) C(53) -88(5) 1_555 1_555 1_555 1_555 yes
O(51) O(52) C(51) C(54) -58(4) 1_555 1_555 1_555 1_555 yes
O(51) O(52) C(51) C(55) 148(2) 1_555 1_555 1_555 1_555 yes
O(51) C(51) O(52) O(53) -154(3) 1_555 1_555 1_555 1_555 yes
O(51) C(51) O(53) O(52) 24(2) 1_555 1_555 1_555 1_555 yes
O(51) C(51) O(53) C(55) -140(5) 1_555 1_555 1_555 1_555 yes
O(51) C(51) C(52) C(54) -164(5) 1_555 1_555 1_555 1_555 yes
O(51) C(51) C(53) C(54) -3(7) 1_555 1_555 1_555 1_555 yes
O(51) C(51) C(54) C(52) 10(3) 1_555 1_555 1_555 1_555 yes
O(51) C(51) C(54) C(53) 176(6) 1_555 1_555 1_555 1_555 yes
O(51) C(51) C(55) O(53) 55(7) 1_555 1_555 1_555 1_555 yes
O(51) C(52) C(51) O(52) 19(4) 1_555 1_555 1_555 1_555 yes
O(51) C(52) C(51) O(53) -15(13) 1_555 1_555 1_555 1_555 yes
O(51) C(52) C(51) C(53) 169(4) 1_555 1_555 1_555 1_555 yes
O(51) C(52) C(51) C(54) 164(5) 1_555 1_555 1_555 1_555 yes
O(51) C(52) C(51) C(55) -105(11) 1_555 1_555 1_555 1_555 yes
O(51) C(52) C(54) C(51) -16(6) 1_555 1_555 1_555 1_555 yes
O(51) C(52) C(54) C(53) -108(36) 1_555 1_555 1_555 1_555 yes
O(52) O(51) C(51) O(53) -29(3) 1_555 1_555 1_555 1_555 yes
O(52) O(51) C(51) C(52) 155(5) 1_555 1_555 1_555 1_555 yes
O(52) O(51) C(51) C(53) 144(2) 1_555 1_555 1_555 1_555 yes
O(52) O(51) C(51) C(54) 142(2) 1_555 1_555 1_555 1_555 yes
O(52) O(51) C(51) C(55) -53(4) 1_555 1_555 1_555 1_555 yes
O(52) O(51) C(52) C(51) -30(5) 1_555 1_555 1_555 1_555 yes
O(52) O(51) C(52) C(54) -15(10) 1_555 1_555 1_555 1_555 yes
O(52) O(53) C(51) C(52) 36(11) 1_555 1_555 1_555 1_555 yes
O(52) O(53) C(51) C(53) -149(2) 1_555 1_555 1_555 1_555 yes
O(52) O(53) C(51) C(54) -143(4) 1_555 1_555 1_555 1_555 yes
O(52) O(53) C(51) C(55) 165(5) 1_555 1_555 1_555 1_555 yes
O(52) O(53) C(55) C(51) -48(18) 1_555 1_555 1_555 1_555 yes
O(52) C(51) O(51) C(52) -155(5) 1_555 1_555 1_555 1_555 yes
O(52) C(51) O(53) C(55) -165(5) 1_555 1_555 1_555 1_555 yes
O(52) C(51) C(52) C(54) -144(3) 1_555 1_555 1_555 1_555 yes
O(52) C(51) C(53) C(54) 65(8) 1_555 1_555 1_555 1_555 yes
O(52) C(51) C(54) C(52) 54(4) 1_555 1_555 1_555 1_555 yes
O(52) C(51) C(54) C(53) -138(5) 1_555 1_555 1_555 1_555 yes
O(52) C(51) C(55) O(53) 14(5) 1_555 1_555 1_555 1_555 yes
O(53) O(52) O(51) C(51) 20(2) 1_555 1_555 1_555 1_555 yes
O(53) O(52) O(51) C(52) 52(7) 1_555 1_555 1_555 1_555 yes
O(53) O(52) C(51) C(52) -170(3) 1_555 1_555 1_555 1_555 yes
O(53) O(52) C(51) C(53) 116(5) 1_555 1_555 1_555 1_555 yes
O(53) O(52) C(51) C(54) 147(4) 1_555 1_555 1_555 1_555 yes
O(53) O(52) C(51) C(55) -6(2) 1_555 1_555 1_555 1_555 yes
O(53) C(51) O(51) C(52) 175(4) 1_555 1_555 1_555 1_555 yes
O(53) C(51) C(52) C(54) -179(11) 1_555 1_555 1_555 1_555 yes
O(53) C(51) C(53) C(54) 170(6) 1_555 1_555 1_555 1_555 yes
O(53) C(51) C(54) C(52) 179(4) 1_555 1_555 1_555 1_555 yes
O(53) C(51) C(54) C(53) -13(9) 1_555 1_555 1_555 1_555 yes
O(53) C(55) C(51) C(52) 138(12) 1_555 1_555 1_555 1_555 yes
O(53) C(55) C(51) C(53) -140(5) 1_555 1_555 1_555 1_555 yes
O(53) C(55) C(51) C(54) -143(6) 1_555 1_555 1_555 1_555 yes
N(1a) Rh(1) S(1) C(2a) -2.3(5) 1_555 1_555 1_555 1_555 yes
N(1a) Rh(1) S(1) C(2b) 12.8(8) 1_555 1_555 1_555 1_555 yes
N(1a) Rh(1) S(2) C(22a) 11.6(5) 1_555 1_555 1_555 1_555 yes
N(1a) Rh(1) S(2) C(22b) 32.5(8) 1_555 1_555 1_555 1_555 yes
N(1a) Rh(1) N(1b) C(6a) 24.7(7) 1_555 1_555 1_555 1_555 yes
N(1a) Rh(1) N(1b) C(22b) -132(1) 1_555 1_555 1_555 1_555 yes
N(1a) Rh(1) N(1b) C(26b) 57(2) 1_555 1_555 1_555 1_555 yes
N(1a) Rh(1) C(10) C(11) -30.2(9) 1_555 1_555 1_555 1_555 yes
N(1a) Rh(1) C(10) C(14) -147.8(6) 1_555 1_555 1_555 1_555 yes
N(1a) Rh(1) C(10) C(15) 90(1) 1_555 1_555 1_555 1_555 yes
N(1a) Rh(1) C(11) C(10) 162.9(5) 1_555 1_555 1_555 1_555 yes
N(1a) Rh(1) C(11) C(12) -79.9(5) 1_555 1_555 1_555 1_555 yes
N(1a) Rh(1) C(11) C(16) 40.9(9) 1_555 1_555 1_555 1_555 yes
N(1a) Rh(1) C(12) C(11) 111.4(5) 1_555 1_555 1_555 1_555 yes
N(1a) Rh(1) C(12) C(13) -129.0(5) 1_555 1_555 1_555 1_555 yes
N(1a) Rh(1) C(12) C(17) -6.9(9) 1_555 1_555 1_555 1_555 yes
N(1a) Rh(1) C(13) C(12) 64.1(6) 1_555 1_555 1_555 1_555 yes
N(1a) Rh(1) C(13) C(14) -178.7(5) 1_555 1_555 1_555 1_555 yes
N(1a) Rh(1) C(13) C(18) -59.2(9) 1_555 1_555 1_555 1_555 yes
N(1a) Rh(1) C(14) C(10) 120(1) 1_555 1_555 1_555 1_555 yes
N(1a) Rh(1) C(14) C(13) 3(1) 1_555 1_555 1_555 1_555 yes
N(1a) Rh(1) C(14) C(19) -118(1) 1_555 1_555 1_555 1_555 yes
N(1a) N(1b) Rh(1) C(10) -119(1) 1_555 1_555 1_555 1_555 yes
N(1a) N(1b) Rh(1) C(11) -63(1) 1_555 1_555 1_555 1_555 yes
N(1a) N(1b) Rh(1) C(12) -89.5(8) 1_555 1_555 1_555 1_555 yes
N(1a) N(1b) Rh(1) C(13) -128.3(7) 1_555 1_555 1_555 1_555 yes
N(1a) N(1b) Rh(1) C(14) -156.8(6) 1_555 1_555 1_555 1_555 yes
N(1a) N(1b) C(6a) C(5a) -82(2) 1_555 1_555 1_555 1_555 yes
N(1a) N(1b) C(6a) C(8a) 145(1) 1_555 1_555 1_555 1_555 yes
N(1a) N(1b) C(6a) C(26b) 174(2) 1_555 1_555 1_555 1_555 yes
N(1a) N(1b) C(6a) C(28b) 110(1) 1_555 1_555 1_555 1_555 yes
N(1a) N(1b) C(22b) N(23) 115(2) 1_555 1_555 1_555 1_555 yes
N(1a) N(1b) C(22b) C(22a) 15(5) 1_555 1_555 1_555 1_555 yes
N(1a) N(1b) C(26b) C(6a) -4(1) 1_555 1_555 1_555 1_555 yes
N(1a) N(1b) C(26b) C(8a) 98(3) 1_555 1_555 1_555 1_555 yes
N(1a) N(1b) C(26b) C(25b) -133(2) 1_555 1_555 1_555 1_555 yes
N(1a) N(1b) C(26b) C(28b) 40(2) 1_555 1_555 1_555 1_555 yes
N(1a) C(2a) S(1) C(2b) -143(2) 1_555 1_555 1_555 1_555 yes
N(1a) C(2a) N(3) C(2b) 137(2) 1_555 1_555 1_555 1_555 yes
N(1a) C(2a) N(3) C(4a) 8(1) 1_555 1_555 1_555 1_555 yes
N(1a) C(2a) N(3) C(4b) 41(2) 1_555 1_555 1_555 1_555 yes
N(1a) C(2a) C(2b) N(3) -106(3) 1_555 1_555 1_555 1_555 yes
N(1a) C(2a) C(2b) N(21b) 16(5) 1_555 1_555 1_555 1_555 yes
N(1a) C(6a) N(1b) C(22b) 114(2) 1_555 1_555 1_555 1_555 yes
N(1a) C(6a) N(1b) C(26b) -174(2) 1_555 1_555 1_555 1_555 yes
N(1a) C(6a) C(5a) C(4a) -1(2) 1_555 1_555 1_555 1_555 yes
N(1a) C(6a) C(8a) C(25b) 110(1) 1_555 1_555 1_555 1_555 yes
N(1a) C(6a) C(8a) C(26b) 75(3) 1_555 1_555 1_555 1_555 yes
N(1a) C(6a) C(8a) C(28b) -106(2) 1_555 1_555 1_555 1_555 yes
N(1a) C(6a) C(26b) N(1b) 4(1) 1_555 1_555 1_555 1_555 yes
N(1a) C(6a) C(26b) C(8a) -119(2) 1_555 1_555 1_555 1_555 yes
N(1a) C(6a) C(26b) C(25b) 127(2) 1_555 1_555 1_555 1_555 yes
N(1a) C(6a) C(26b) C(28b) -120(1) 1_555 1_555 1_555 1_555 yes
N(1a) C(6a) C(28b) C(8a) 105(1) 1_555 1_555 1_555 1_555 yes
N(1a) C(6a) C(28b) C(26b) 106(2) 1_555 1_555 1_555 1_555 yes
N(1b) Rh(1) S(1) C(2a) -29.9(6) 1_555 1_555 1_555 1_555 yes
N(1b) Rh(1) S(1) C(2b) -14.7(9) 1_555 1_555 1_555 1_555 yes
N(1b) Rh(1) S(2) C(22a) -17.4(7) 1_555 1_555 1_555 1_555 yes
N(1b) Rh(1) S(2) C(22b) 3.5(9) 1_555 1_555 1_555 1_555 yes
N(1b) Rh(1) N(1a) C(2a) 133(1) 1_555 1_555 1_555 1_555 yes
N(1b) Rh(1) N(1a) C(6a) -47(1) 1_555 1_555 1_555 1_555 yes
N(1b) Rh(1) C(10) C(11) 70(2) 1_555 1_555 1_555 1_555 yes
N(1b) Rh(1) C(10) C(14) -47(2) 1_555 1_555 1_555 1_555 yes
N(1b) Rh(1) C(10) C(15) -168(2) 1_555 1_555 1_555 1_555 yes
N(1b) Rh(1) C(11) C(10) -161.1(7) 1_555 1_555 1_555 1_555 yes
N(1b) Rh(1) C(11) C(12) -44.0(9) 1_555 1_555 1_555 1_555 yes
N(1b) Rh(1) C(11) C(16) 76(1) 1_555 1_555 1_555 1_555 yes
N(1b) Rh(1) C(12) C(11) 149.8(6) 1_555 1_555 1_555 1_555 yes
N(1b) Rh(1) C(12) C(13) -90.6(7) 1_555 1_555 1_555 1_555 yes
N(1b) Rh(1) C(12) C(17) 31.5(10) 1_555 1_555 1_555 1_555 yes
N(1b) Rh(1) C(13) C(12) 98.5(6) 1_555 1_555 1_555 1_555 yes
N(1b) Rh(1) C(13) C(14) -144.2(7) 1_555 1_555 1_555 1_555 yes
N(1b) Rh(1) C(13) C(18) -24.7(9) 1_555 1_555 1_555 1_555 yes
N(1b) Rh(1) C(14) C(10) 166.5(7) 1_555 1_555 1_555 1_555 yes
N(1b) Rh(1) C(14) C(13) 49.0(8) 1_555 1_555 1_555 1_555 yes
N(1b) Rh(1) C(14) C(19) -72(1) 1_555 1_555 1_555 1_555 yes
N(1b) N(1a) Rh(1) C(10) 157.2(9) 1_555 1_555 1_555 1_555 yes
N(1b) N(1a) Rh(1) C(11) 137.6(8) 1_555 1_555 1_555 1_555 yes
N(1b) N(1a) Rh(1) C(12) 99.3(9) 1_555 1_555 1_555 1_555 yes
N(1b) N(1a) Rh(1) C(13) 65.1(9) 1_555 1_555 1_555 1_555 yes
N(1b) N(1a) Rh(1) C(14) 62(1) 1_555 1_555 1_555 1_555 yes
N(1b) N(1a) C(2a) N(3) -112(1) 1_555 1_555 1_555 1_555 yes
N(1b) N(1a) C(2a) C(2b) -29(4) 1_555 1_555 1_555 1_555 yes
N(1b) N(1a) C(6a) C(5a) 139(1) 1_555 1_555 1_555 1_555 yes
N(1b) N(1a) C(6a) C(8a) -40(1) 1_555 1_555 1_555 1_555 yes
N(1b) N(1a) C(6a) C(26b) -4(1) 1_555 1_555 1_555 1_555 yes
N(1b) N(1a) C(6a) C(28b) -99(2) 1_555 1_555 1_555 1_555 yes
N(1b) C(6a) N(1a) C(2a) -135(1) 1_555 1_555 1_555 1_555 yes
N(1b) C(6a) C(5a) C(4a) 59(2) 1_555 1_555 1_555 1_555 yes
N(1b) C(6a) C(8a) C(25b) 79(1) 1_555 1_555 1_555 1_555 yes
N(1b) C(6a) C(8a) C(26b) 43(2) 1_555 1_555 1_555 1_555 yes
N(1b) C(6a) C(8a) C(28b) -137(2) 1_555 1_555 1_555 1_555 yes
N(1b) C(6a) C(26b) C(8a) -124(3) 1_555 1_555 1_555 1_555 yes
N(1b) C(6a) C(26b) C(25b) 122(3) 1_555 1_555 1_555 1_555 yes
N(1b) C(6a) C(26b) C(28b) -125(1) 1_555 1_555 1_555 1_555 yes
N(1b) C(6a) C(28b) C(8a) 46(2) 1_555 1_555 1_555 1_555 yes
N(1b) C(6a) C(28b) C(26b) 47(1) 1_555 1_555 1_555 1_555 yes
N(1b) C(22b) S(2) C(22a) 134(2) 1_555 1_555 1_555 1_555 yes
N(1b) C(22b) N(23) C(22a) -134(3) 1_555 1_555 1_555 1_555 yes
N(1b) C(22b) N(23) C(24a) -44(3) 1_555 1_555 1_555 1_555 yes
N(1b) C(22b) N(23) C(24b) -6(3) 1_555 1_555 1_555 1_555 yes
N(1b) C(22b) C(22a) N(21a) 7(5) 1_555 1_555 1_555 1_555 yes
N(1b) C(22b) C(22a) N(23) 123(3) 1_555 1_555 1_555 1_555 yes
N(1b) C(26b) C(6a) C(5a) -135(1) 1_555 1_555 1_555 1_555 yes
N(1b) C(26b) C(6a) C(8a) 124(3) 1_555 1_555 1_555 1_555 yes
N(1b) C(26b) C(6a) C(28b) 125(1) 1_555 1_555 1_555 1_555 yes
N(1b) C(26b) C(8a) C(6a) -95(3) 1_555 1_555 1_555 1_555 yes
N(1b) C(26b) C(8a) C(25b) 134(4) 1_555 1_555 1_555 1_555 yes
N(1b) C(26b) C(8a) C(28b) -97(3) 1_555 1_555 1_555 1_555 yes
N(1b) C(26b) C(25b) C(8a) -138(3) 1_555 1_555 1_555 1_555 yes
N(1b) C(26b) C(25b) C(24b) -5(3) 1_555 1_555 1_555 1_555 yes
N(1b) C(26b) C(28b) C(6a) -64(2) 1_555 1_555 1_555 1_555 yes
N(1b) C(26b) C(28b) C(8a) 113(3) 1_555 1_555 1_555 1_555 yes
N(3) C(2a) S(1) C(2b) 41(1) 1_555 1_555 1_555 1_555 yes
N(3) C(2a) N(1a) C(6a) -8(1) 1_555 1_555 1_555 1_555 yes
N(3) C(2a) C(2b) N(21b) 123(3) 1_555 1_555 1_555 1_555 yes
N(3) C(2b) S(1) C(2a) -59(2) 1_555 1_555 1_555 1_555 yes
N(3) C(2b) N(21b) N(21a) 114(2) 1_555 1_555 1_555 1_555 yes
N(3) C(2b) N(21b) C(6b) 3(3) 1_555 1_555 1_555 1_555 yes
N(3) C(4a) C(4b) C(5b) -122(3) 1_555 1_555 1_555 1_555 yes
N(3) C(4a) C(4b) C(7a) 133(1) 1_555 1_555 1_555 1_555 yes
N(3) C(4a) C(4b) C(7b) 131(1) 1_555 1_555 1_555 1_555 yes
N(3) C(4a) C(5a) C(6a) 1(2) 1_555 1_555 1_555 1_555 yes
N(3) C(4a) C(7a) C(4b) -49(2) 1_555 1_555 1_555 1_555 yes
N(3) C(4a) C(7a) C(7b) 127(3) 1_555 1_555 1_555 1_555 yes
N(3) C(4a) C(7b) C(4b) -63(2) 1_555 1_555 1_555 1_555 yes
N(3) C(4a) C(7b) C(7a) -66(4) 1_555 1_555 1_555 1_555 yes
N(3) C(4b) C(4a) C(5a) 113(3) 1_555 1_555 1_555 1_555 yes
N(3) C(4b) C(4a) C(7a) -133(1) 1_555 1_555 1_555 1_555 yes
N(3) C(4b) C(4a) C(7b) -131(1) 1_555 1_555 1_555 1_555 yes
N(3) C(4b) C(5b) C(6b) 1(3) 1_555 1_555 1_555 1_555 yes
N(3) C(4b) C(7a) C(4a) 74(3) 1_555 1_555 1_555 1_555 yes
N(3) C(4b) C(7a) C(7b) 70(5) 1_555 1_555 1_555 1_555 yes
N(3) C(4b) C(7b) C(4a) 59(2) 1_555 1_555 1_555 1_555 yes
N(3) C(4b) C(7b) C(7a) -124(4) 1_555 1_555 1_555 1_555 yes
N(21a) Rh(2) S(1) C(2a) 11.2(5) 1_555 1_555 1_555 1_555 yes
N(21a) Rh(2) S(1) C(2b) 34.0(8) 1_555 1_555 1_555 1_555 yes
N(21a) Rh(2) S(2) C(22a) -1.8(5) 1_555 1_555 1_555 1_555 yes
N(21a) Rh(2) S(2) C(22b) 21.5(9) 1_555 1_555 1_555 1_555 yes
N(21a) Rh(2) N(21b) C(2b) -134(1) 1_555 1_555 1_555 1_555 yes
N(21a) Rh(2) N(21b) C(6b) 49(2) 1_555 1_555 1_555 1_555 yes
N(21a) Rh(2) C(30) C(31) -86(2) 1_555 1_555 1_555 1_555 yes
N(21a) Rh(2) C(30) C(34) 28(3) 1_555 1_555 1_555 1_555 yes
N(21a) Rh(2) C(30) C(35) 145(2) 1_555 1_555 1_555 1_555 yes
N(21a) Rh(2) C(31) C(30) 156.2(10) 1_555 1_555 1_555 1_555 yes
N(21a) Rh(2) C(31) C(32) 36(1) 1_555 1_555 1_555 1_555 yes
N(21a) Rh(2) C(31) C(36) -85(2) 1_555 1_555 1_555 1_555 yes
N(21a) Rh(2) C(32) C(31) -156.5(9) 1_555 1_555 1_555 1_555 yes
N(21a) Rh(2) C(32) C(33) 81.9(9) 1_555 1_555 1_555 1_555 yes
N(21a) Rh(2) C(32) C(37) -38(1) 1_555 1_555 1_555 1_555 yes
N(21a) Rh(2) C(33) C(32) -107.4(9) 1_555 1_555 1_555 1_555 yes
N(21a) Rh(2) C(33) C(34) 137.4(9) 1_555 1_555 1_555 1_555 yes
N(21a) Rh(2) C(33) C(38) 20(1) 1_555 1_555 1_555 1_555 yes
N(21a) Rh(2) C(34) C(30) -171.3(8) 1_555 1_555 1_555 1_555 yes
N(21a) Rh(2) C(34) C(33) -55.6(9) 1_555 1_555 1_555 1_555 yes
N(21a) Rh(2) C(34) C(39) 59(2) 1_555 1_555 1_555 1_555 yes
N(21a) N(21b) Rh(2) C(30) -160.4(7) 1_555 1_555 1_555 1_555 yes
N(21a) N(21b) Rh(2) C(31) -141.4(7) 1_555 1_555 1_555 1_555 yes
N(21a) N(21b) Rh(2) C(32) -105.5(8) 1_555 1_555 1_555 1_555 yes
N(21a) N(21b) Rh(2) C(33) -71.8(8) 1_555 1_555 1_555 1_555 yes
N(21a) N(21b) Rh(2) C(34) -70(1) 1_555 1_555 1_555 1_555 yes
N(21a) N(21b) C(2b) C(2a) 11(4) 1_555 1_555 1_555 1_555 yes
N(21a) N(21b) C(6b) C(5b) -137(2) 1_555 1_555 1_555 1_555 yes
N(21a) N(21b) C(6b) C(8b) 38(2) 1_555 1_555 1_555 1_555 yes
N(21a) N(21b) C(6b) C(26a) 3(1) 1_555 1_555 1_555 1_555 yes
N(21a) N(21b) C(6b) C(28a) 77(2) 1_555 1_555 1_555 1_555 yes
N(21a) C(22a) S(2) C(22b) -131(2) 1_555 1_555 1_555 1_555 yes
N(21a) C(22a) N(23) C(22b) 126(2) 1_555 1_555 1_555 1_555 yes
N(21a) C(22a) N(23) C(24a) 1(1) 1_555 1_555 1_555 1_555 yes
N(21a) C(22a) N(23) C(24b) 45(2) 1_555 1_555 1_555 1_555 yes
N(21a) C(22a) C(22b) N(23) -116(2) 1_555 1_555 1_555 1_555 yes
N(21a) C(26a) C(6b) N(21b) -4(1) 1_555 1_555 1_555 1_555 yes
N(21a) C(26a) C(6b) C(5b) 130(3) 1_555 1_555 1_555 1_555 yes
N(21a) C(26a) C(6b) C(8b) -134(2) 1_555 1_555 1_555 1_555 yes
N(21a) C(26a) C(6b) C(28a) -120(1) 1_555 1_555 1_555 1_555 yes
N(21a) C(26a) C(8b) C(6b) 98(2) 1_555 1_555 1_555 1_555 yes
N(21a) C(26a) C(8b) C(28a) 81(3) 1_555 1_555 1_555 1_555 yes
N(21a) C(26a) C(25a) C(24a) -1(2) 1_555 1_555 1_555 1_555 yes
N(21a) C(26a) C(28a) C(6b) 77(2) 1_555 1_555 1_555 1_555 yes
N(21a) C(26a) C(28a) C(8b) -125(3) 1_555 1_555 1_555 1_555 yes
N(21b) Rh(2) S(1) C(2a) -20.2(7) 1_555 1_555 1_555 1_555 yes
N(21b) Rh(2) S(1) C(2b) 2.6(9) 1_555 1_555 1_555 1_555 yes
N(21b) Rh(2) S(2) C(22a) -36.2(7) 1_555 1_555 1_555 1_555 yes
N(21b) Rh(2) S(2) C(22b) -12.8(9) 1_555 1_555 1_555 1_555 yes
N(21b) Rh(2) N(21a) C(22a) 127(1) 1_555 1_555 1_555 1_555 yes
N(21b) Rh(2) N(21a) C(26a) -52(1) 1_555 1_555 1_555 1_555 yes
N(21b) Rh(2) C(30) C(31) 30(1) 1_555 1_555 1_555 1_555 yes
N(21b) Rh(2) C(30) C(34) 145(1) 1_555 1_555 1_555 1_555 yes
N(21b) Rh(2) C(30) C(35) -97(2) 1_555 1_555 1_555 1_555 yes
N(21b) Rh(2) C(31) C(30) -161(1) 1_555 1_555 1_555 1_555 yes
N(21b) Rh(2) C(31) C(32) 78.2(10) 1_555 1_555 1_555 1_555 yes
N(21b) Rh(2) C(31) C(36) -42(2) 1_555 1_555 1_555 1_555 yes
N(21b) Rh(2) C(32) C(31) -112.2(10) 1_555 1_555 1_555 1_555 yes
N(21b) Rh(2) C(32) C(33) 126.3(10) 1_555 1_555 1_555 1_555 yes
N(21b) Rh(2) C(32) C(37) 6(1) 1_555 1_555 1_555 1_555 yes
N(21b) Rh(2) C(33) C(32) -65(1) 1_555 1_555 1_555 1_555 yes
N(21b) Rh(2) C(33) C(34) 179.0(10) 1_555 1_555 1_555 1_555 yes
N(21b) Rh(2) C(33) C(38) 62(2) 1_555 1_555 1_555 1_555 yes
N(21b) Rh(2) C(34) C(30) -118(2) 1_555 1_555 1_555 1_555 yes
N(21b) Rh(2) C(34) C(33) -2(2) 1_555 1_555 1_555 1_555 yes
N(21b) Rh(2) C(34) C(39) 112(2) 1_555 1_555 1_555 1_555 yes
N(21b) N(21a) Rh(2) C(30) 132(2) 1_555 1_555 1_555 1_555 yes
N(21b) N(21a) Rh(2) C(31) 64(1) 1_555 1_555 1_555 1_555 yes
N(21b) N(21a) Rh(2) C(32) 86.2(9) 1_555 1_555 1_555 1_555 yes
N(21b) N(21a) Rh(2) C(33) 123.1(9) 1_555 1_555 1_555 1_555 yes
N(21b) N(21a) Rh(2) C(34) 154.7(8) 1_555 1_555 1_555 1_555 yes
N(21b) N(21a) C(22a) N(23) -108(1) 1_555 1_555 1_555 1_555 yes
N(21b) N(21a) C(22a) C(22b) -19(3) 1_555 1_555 1_555 1_555 yes
N(21b) N(21a) C(26a) C(6b) 4(1) 1_555 1_555 1_555 1_555 yes
N(21b) N(21a) C(26a) C(8b) -86(3) 1_555 1_555 1_555 1_555 yes
N(21b) N(21a) C(26a) C(25a) 134(1) 1_555 1_555 1_555 1_555 yes
N(21b) N(21a) C(26a) C(28a) -44(1) 1_555 1_555 1_555 1_555 yes
N(21b) C(2b) S(1) C(2a) 122(2) 1_555 1_555 1_555 1_555 yes
N(21b) C(2b) N(3) C(2a) -126(3) 1_555 1_555 1_555 1_555 yes
N(21b) C(2b) N(3) C(4a) -45(3) 1_555 1_555 1_555 1_555 yes
N(21b) C(2b) N(3) C(4b) -7(3) 1_555 1_555 1_555 1_555 yes
N(21b) C(6b) C(5b) C(4b) -4(3) 1_555 1_555 1_555 1_555 yes
N(21b) C(6b) C(8b) C(26a) -58(2) 1_555 1_555 1_555 1_555 yes
N(21b) C(6b) C(8b) C(28a) 97(3) 1_555 1_555 1_555 1_555 yes
N(21b) C(6b) C(26a) C(8b) 129(2) 1_555 1_555 1_555 1_555 yes
N(21b) C(6b) C(26a) C(25a) -131(1) 1_555 1_555 1_555 1_555 yes
N(21b) C(6b) C(26a) C(28a) 115(2) 1_555 1_555 1_555 1_555 yes
N(21b) C(6b) C(28a) C(8b) -100(3) 1_555 1_555 1_555 1_555 yes
N(21b) C(6b) C(28a) C(26a) -84(2) 1_555 1_555 1_555 1_555 yes
N(23) C(22a) S(2) C(22b) 49(1) 1_555 1_555 1_555 1_555 yes
N(23) C(22a) N(21a) C(26a) -3(2) 1_555 1_555 1_555 1_555 yes
N(23) C(22b) S(2) C(22a) -47(1) 1_555 1_555 1_555 1_555 yes
N(23) C(22b) N(1b) C(6a) 40(3) 1_555 1_555 1_555 1_555 yes
N(23) C(22b) N(1b) C(26b) 0(3) 1_555 1_555 1_555 1_555 yes
N(23) C(24a) C(24b) C(25b) -104(5) 1_555 1_555 1_555 1_555 yes
N(23) C(24a) C(24b) C(27a) 128(1) 1_555 1_555 1_555 1_555 yes
N(23) C(24a) C(24b) C(27b) 131(1) 1_555 1_555 1_555 1_555 yes
N(23) C(24a) C(25a) C(26a) 0(2) 1_555 1_555 1_555 1_555 yes
N(23) C(24a) C(27a) C(24b) -59(2) 1_555 1_555 1_555 1_555 yes
N(23) C(24a) C(27a) C(27b) 128(3) 1_555 1_555 1_555 1_555 yes
N(23) C(24a) C(27b) C(24b) -71(2) 1_555 1_555 1_555 1_555 yes
N(23) C(24a) C(27b) C(27a) -64(4) 1_555 1_555 1_555 1_555 yes
N(23) C(24b) C(24a) C(25a) 119(2) 1_555 1_555 1_555 1_555 yes
N(23) C(24b) C(24a) C(27a) -128(1) 1_555 1_555 1_555 1_555 yes
N(23) C(24b) C(24a) C(27b) -131(1) 1_555 1_555 1_555 1_555 yes
N(23) C(24b) C(25b) C(8a) 31(4) 1_555 1_555 1_555 1_555 yes
N(23) C(24b) C(25b) C(26b) 0(3) 1_555 1_555 1_555 1_555 yes
N(23) C(24b) C(27a) C(24a) 54(2) 1_555 1_555 1_555 1_555 yes
N(23) C(24b) C(27a) C(27b) 62(4) 1_555 1_555 1_555 1_555 yes
N(23) C(24b) C(27b) C(24a) 44(2) 1_555 1_555 1_555 1_555 yes
N(23) C(24b) C(27b) C(27a) -127(4) 1_555 1_555 1_555 1_555 yes
C(2a) S(1) Rh(1) C(10) 146.2(5) 1_555 1_555 1_555 1_555 yes
C(2a) S(1) Rh(1) C(11) 107.4(5) 1_555 1_555 1_555 1_555 yes
C(2a) S(1) Rh(1) C(12) 82.5(5) 1_555 1_555 1_555 1_555 yes
C(2a) S(1) Rh(1) C(13) 123.6(9) 1_555 1_555 1_555 1_555 yes
C(2a) S(1) Rh(1) C(14) 171.6(5) 1_555 1_555 1_555 1_555 yes
C(2a) S(1) Rh(2) C(30) -167.6(7) 1_555 1_555 1_555 1_555 yes
C(2a) S(1) Rh(2) C(31) -130.8(6) 1_555 1_555 1_555 1_555 yes
C(2a) S(1) Rh(2) C(32) -105.6(6) 1_555 1_555 1_555 1_555 yes
C(2a) S(1) Rh(2) C(33) -127(1) 1_555 1_555 1_555 1_555 yes
C(2a) S(1) Rh(2) C(34) 170.7(6) 1_555 1_555 1_555 1_555 yes
C(2a) N(1a) Rh(1) C(10) -68.9(10) 1_555 1_555 1_555 1_555 yes
C(2a) N(1a) Rh(1) C(11) -88.5(8) 1_555 1_555 1_555 1_555 yes
C(2a) N(1a) Rh(1) C(12) -126.7(7) 1_555 1_555 1_555 1_555 yes
C(2a) N(1a) Rh(1) C(13) -160.9(7) 1_555 1_555 1_555 1_555 yes
C(2a) N(1a) Rh(1) C(14) -163.4(9) 1_555 1_555 1_555 1_555 yes
C(2a) N(1a) N(1b) C(6a) 121(1) 1_555 1_555 1_555 1_555 yes
C(2a) N(1a) N(1b) C(22b) -2(3) 1_555 1_555 1_555 1_555 yes
C(2a) N(1a) N(1b) C(26b) 124(1) 1_555 1_555 1_555 1_555 yes
C(2a) N(1a) C(6a) C(5a) 4(1) 1_555 1_555 1_555 1_555 yes
C(2a) N(1a) C(6a) C(8a) -175(1) 1_555 1_555 1_555 1_555 yes
C(2a) N(1a) C(6a) C(26b) -140(1) 1_555 1_555 1_555 1_555 yes
C(2a) N(1a) C(6a) C(28b) 125(2) 1_555 1_555 1_555 1_555 yes
C(2a) N(3) C(4a) C(4b) 129(2) 1_555 1_555 1_555 1_555 yes
C(2a) N(3) C(4a) C(5a) -4(1) 1_555 1_555 1_555 1_555 yes
C(2a) N(3) C(4a) C(7a) 176(1) 1_555 1_555 1_555 1_555 yes
C(2a) N(3) C(4a) C(7b) -158(1) 1_555 1_555 1_555 1_555 yes
C(2a) N(3) C(4b) C(4a) -70(3) 1_555 1_555 1_555 1_555 yes
C(2a) N(3) C(4b) C(5b) 54(3) 1_555 1_555 1_555 1_555 yes
C(2a) N(3) C(4b) C(7a) -148(2) 1_555 1_555 1_555 1_555 yes
C(2a) N(3) C(4b) C(7b) -124(2) 1_555 1_555 1_555 1_555 yes
C(2a) C(2b) N(3) C(4a) 80(2) 1_555 1_555 1_555 1_555 yes
C(2a) C(2b) N(3) C(4b) 118(2) 1_555 1_555 1_555 1_555 yes
C(2a) C(2b) N(21b) C(6b) -99(3) 1_555 1_555 1_555 1_555 yes
C(2b) S(1) Rh(1) C(10) 161.3(8) 1_555 1_555 1_555 1_555 yes
C(2b) S(1) Rh(1) C(11) 122.5(8) 1_555 1_555 1_555 1_555 yes
C(2b) S(1) Rh(1) C(12) 97.6(8) 1_555 1_555 1_555 1_555 yes
C(2b) S(1) Rh(1) C(13) 138(1) 1_555 1_555 1_555 1_555 yes
C(2b) S(1) Rh(1) C(14) -173.3(8) 1_555 1_555 1_555 1_555 yes
C(2b) S(1) Rh(2) C(30) -144.8(9) 1_555 1_555 1_555 1_555 yes
C(2b) S(1) Rh(2) C(31) -108.0(9) 1_555 1_555 1_555 1_555 yes
C(2b) S(1) Rh(2) C(32) -82.8(9) 1_555 1_555 1_555 1_555 yes
C(2b) S(1) Rh(2) C(33) -104(1) 1_555 1_555 1_555 1_555 yes
C(2b) S(1) Rh(2) C(34) -166.5(9) 1_555 1_555 1_555 1_555 yes
C(2b) N(3) C(4a) C(4b) 85(3) 1_555 1_555 1_555 1_555 yes
C(2b) N(3) C(4a) C(5a) -49(2) 1_555 1_555 1_555 1_555 yes
C(2b) N(3) C(4a) C(7a) 131(2) 1_555 1_555 1_555 1_555 yes
C(2b) N(3) C(4a) C(7b) 156(2) 1_555 1_555 1_555 1_555 yes
C(2b) N(3) C(4b) C(4a) -120(2) 1_555 1_555 1_555 1_555 yes
C(2b) N(3) C(4b) C(5b) 4(3) 1_555 1_555 1_555 1_555 yes
C(2b) N(3) C(4b) C(7a) 160(2) 1_555 1_555 1_555 1_555 yes
C(2b) N(3) C(4b) C(7b) -174(2) 1_555 1_555 1_555 1_555 yes
C(2b) N(21b) Rh(2) C(30) 64(1) 1_555 1_555 1_555 1_555 yes
C(2b) N(21b) Rh(2) C(31) 83(1) 1_555 1_555 1_555 1_555 yes
C(2b) N(21b) Rh(2) C(32) 119(1) 1_555 1_555 1_555 1_555 yes
C(2b) N(21b) Rh(2) C(33) 153(1) 1_555 1_555 1_555 1_555 yes
C(2b) N(21b) Rh(2) C(34) 155(1) 1_555 1_555 1_555 1_555 yes
C(2b) N(21b) N(21a) C(22a) -3(3) 1_555 1_555 1_555 1_555 yes
C(2b) N(21b) N(21a) C(26a) -125(2) 1_555 1_555 1_555 1_555 yes
C(2b) N(21b) C(6b) C(5b) 2(3) 1_555 1_555 1_555 1_555 yes
C(2b) N(21b) C(6b) C(8b) 178(2) 1_555 1_555 1_555 1_555 yes
C(2b) N(21b) C(6b) C(26a) 144(1) 1_555 1_555 1_555 1_555 yes
C(2b) N(21b) C(6b) C(28a) -142(2) 1_555 1_555 1_555 1_555 yes
C(2b) C(2a) N(1a) C(6a) 74(3) 1_555 1_555 1_555 1_555 yes
C(2b) C(2a) N(3) C(4a) -128(2) 1_555 1_555 1_555 1_555 yes
C(2b) C(2a) N(3) C(4b) -95(2) 1_555 1_555 1_555 1_555 yes
C(4a) N(3) C(4b) C(5b) 125(4) 1_555 1_555 1_555 1_555 yes
C(4a) N(3) C(4b) C(7a) -78(3) 1_555 1_555 1_555 1_555 yes
C(4a) N(3) C(4b) C(7b) -53(2) 1_555 1_555 1_555 1_555 yes
C(4a) C(4b) C(5b) C(6b) 102(4) 1_555 1_555 1_555 1_555 yes
C(4a) C(4b) C(7a) C(7b) -3(5) 1_555 1_555 1_555 1_555 yes
C(4a) C(4b) C(7b) C(7a) 176(5) 1_555 1_555 1_555 1_555 yes
C(4a) C(5a) C(6a) C(8a) 179(1) 1_555 1_555 1_555 1_555 yes
C(4a) C(5a) C(6a) C(26b) 136(2) 1_555 1_555 1_555 1_555 yes
C(4a) C(5a) C(6a) C(28b) -132(1) 1_555 1_555 1_555 1_555 yes
C(4a) C(7a) C(4b) C(5b) -126(3) 1_555 1_555 1_555 1_555 yes
C(4a) C(7a) C(4b) C(7b) 3(5) 1_555 1_555 1_555 1_555 yes
C(4a) C(7a) C(7b) C(4b) -1(2) 1_555 1_555 1_555 1_555 yes
C(4a) C(7b) C(4b) C(5b) -119(3) 1_555 1_555 1_555 1_555 yes
C(4a) C(7b) C(4b) C(7a) -176(5) 1_555 1_555 1_555 1_555 yes
C(4a) C(7b) C(7a) C(4b) 1(2) 1_555 1_555 1_555 1_555 yes
C(4b) N(3) C(4a) C(5a) -134(3) 1_555 1_555 1_555 1_555 yes
C(4b) N(3) C(4a) C(7a) 46(2) 1_555 1_555 1_555 1_555 yes
C(4b) N(3) C(4a) C(7b) 71(3) 1_555 1_555 1_555 1_555 yes
C(4b) C(4a) C(5a) C(6a) -92(4) 1_555 1_555 1_555 1_555 yes
C(4b) C(4a) C(7a) C(7b) 176(5) 1_555 1_555 1_555 1_555 yes
C(4b) C(4a) C(7b) C(7a) -2(4) 1_555 1_555 1_555 1_555 yes
C(4b) C(5b) C(6b) C(8b) 179(2) 1_555 1_555 1_555 1_555 yes
C(4b) C(5b) C(6b) C(26a) -129(3) 1_555 1_555 1_555 1_555 yes
C(4b) C(5b) C(6b) C(28a) 140(2) 1_555 1_555 1_555 1_555 yes
C(4b) C(7a) C(4a) C(5a) 131(3) 1_555 1_555 1_555 1_555 yes
C(4b) C(7a) C(4a) C(7b) -176(5) 1_555 1_555 1_555 1_555 yes
C(4b) C(7b) C(4a) C(5a) 140(3) 1_555 1_555 1_555 1_555 yes
C(4b) C(7b) C(4a) C(7a) 2(4) 1_555 1_555 1_555 1_555 yes
C(5a) C(4a) C(4b) C(5b) -8(6) 1_555 1_555 1_555 1_555 yes
C(5a) C(4a) C(4b) C(7a) -113(3) 1_555 1_555 1_555 1_555 yes
C(5a) C(4a) C(4b) C(7b) -114(4) 1_555 1_555 1_555 1_555 yes
C(5a) C(4a) C(7a) C(7b) -51(4) 1_555 1_555 1_555 1_555 yes
C(5a) C(4a) C(7b) C(7a) 137(3) 1_555 1_555 1_555 1_555 yes
C(5a) C(6a) N(1b) C(22b) 31(3) 1_555 1_555 1_555 1_555 yes
C(5a) C(6a) N(1b) C(26b) 103(2) 1_555 1_555 1_555 1_555 yes
C(5a) C(6a) C(8a) C(25b) -69(1) 1_555 1_555 1_555 1_555 yes
C(5a) C(6a) C(8a) C(26b) -105(3) 1_555 1_555 1_555 1_555 yes
C(5a) C(6a) C(8a) C(28b) 73(2) 1_555 1_555 1_555 1_555 yes
C(5a) C(6a) C(26b) C(8a) 99(2) 1_555 1_555 1_555 1_555 yes
C(5a) C(6a) C(26b) C(25b) -13(4) 1_555 1_555 1_555 1_555 yes
C(5a) C(6a) C(26b) C(28b) 98(2) 1_555 1_555 1_555 1_555 yes
C(5a) C(6a) C(28b) C(8a) -125(1) 1_555 1_555 1_555 1_555 yes
C(5a) C(6a) C(28b) C(26b) -124(2) 1_555 1_555 1_555 1_555 yes
C(5b) C(4b) C(4a) C(7a) 104(3) 1_555 1_555 1_555 1_555 yes
C(5b) C(4b) C(4a) C(7b) 106(3) 1_555 1_555 1_555 1_555 yes
C(5b) C(4b) C(7a) C(7b) -129(4) 1_555 1_555 1_555 1_555 yes
C(5b) C(4b) C(7b) C(7a) 56(4) 1_555 1_555 1_555 1_555 yes
C(5b) C(6b) C(8b) C(26a) 117(3) 1_555 1_555 1_555 1_555 yes
C(5b) C(6b) C(8b) C(28a) -86(3) 1_555 1_555 1_555 1_555 yes
C(5b) C(6b) C(26a) C(8b) -95(3) 1_555 1_555 1_555 1_555 yes
C(5b) C(6b) C(26a) C(25a) 3(4) 1_555 1_555 1_555 1_555 yes
C(5b) C(6b) C(26a) C(28a) -109(3) 1_555 1_555 1_555 1_555 yes
C(5b) C(6b) C(28a) C(8b) 112(3) 1_555 1_555 1_555 1_555 yes
C(5b) C(6b) C(28a) C(26a) 128(2) 1_555 1_555 1_555 1_555 yes
C(6a) N(1a) Rh(1) C(10) 109(1) 1_555 1_555 1_555 1_555 yes
C(6a) N(1a) Rh(1) C(11) 90(1) 1_555 1_555 1_555 1_555 yes
C(6a) N(1a) Rh(1) C(12) 52(1) 1_555 1_555 1_555 1_555 yes
C(6a) N(1a) Rh(1) C(13) 17(1) 1_555 1_555 1_555 1_555 yes
C(6a) N(1a) Rh(1) C(14) 15(1) 1_555 1_555 1_555 1_555 yes
C(6a) N(1a) N(1b) C(22b) -124(2) 1_555 1_555 1_555 1_555 yes
C(6a) N(1a) N(1b) C(26b) 3(1) 1_555 1_555 1_555 1_555 yes
C(6a) N(1b) Rh(1) C(10) -94(2) 1_555 1_555 1_555 1_555 yes
C(6a) N(1b) Rh(1) C(11) -38(1) 1_555 1_555 1_555 1_555 yes
C(6a) N(1b) Rh(1) C(12) -64(1) 1_555 1_555 1_555 1_555 yes
C(6a) N(1b) Rh(1) C(13) -103.5(10) 1_555 1_555 1_555 1_555 yes
C(6a) N(1b) Rh(1) C(14) -132.1(8) 1_555 1_555 1_555 1_555 yes
C(6a) N(1b) C(22b) C(22a) -59(4) 1_555 1_555 1_555 1_555 yes
C(6a) N(1b) C(26b) C(8a) 102(3) 1_555 1_555 1_555 1_555 yes
C(6a) N(1b) C(26b) C(25b) -129(3) 1_555 1_555 1_555 1_555 yes
C(6a) N(1b) C(26b) C(28b) 44(1) 1_555 1_555 1_555 1_555 yes
C(6a) C(5a) C(4a) C(7a) 179(1) 1_555 1_555 1_555 1_555 yes
C(6a) C(5a) C(4a) C(7b) 159(1) 1_555 1_555 1_555 1_555 yes
C(6a) C(8a) C(25b) C(24b) -100(3) 1_555 1_555 1_555 1_555 yes
C(6a) C(8a) C(25b) C(26b) -32(2) 1_555 1_555 1_555 1_555 yes
C(6a) C(8a) C(26b) C(25b) 129(3) 1_555 1_555 1_555 1_555 yes
C(6a) C(8a) C(26b) C(28b) 1(2) 1_555 1_555 1_555 1_555 yes
C(6a) C(8a) C(28b) C(26b) 0(2) 1_555 1_555 1_555 1_555 yes
C(6a) C(26b) N(1b) C(22b) 134(2) 1_555 1_555 1_555 1_555 yes
C(6a) C(26b) C(8a) C(25b) -129(3) 1_555 1_555 1_555 1_555 yes
C(6a) C(26b) C(8a) C(28b) -1(2) 1_555 1_555 1_555 1_555 yes
C(6a) C(26b) C(25b) C(8a) 113(4) 1_555 1_555 1_555 1_555 yes
C(6a) C(26b) C(25b) C(24b) -113(3) 1_555 1_555 1_555 1_555 yes
C(6a) C(26b) C(28b) C(8a) 178(3) 1_555 1_555 1_555 1_555 yes
C(6a) C(28b) C(8a) C(25b) 44(2) 1_555 1_555 1_555 1_555 yes
C(6a) C(28b) C(8a) C(26b) 0(2) 1_555 1_555 1_555 1_555 yes
C(6a) C(28b) C(26b) C(8a) -178(3) 1_555 1_555 1_555 1_555 yes
C(6a) C(28b) C(26b) C(25b) 108(3) 1_555 1_555 1_555 1_555 yes
C(6b) N(21b) Rh(2) C(30) -111(2) 1_555 1_555 1_555 1_555 yes
C(6b) N(21b) Rh(2) C(31) -92(2) 1_555 1_555 1_555 1_555 yes
C(6b) N(21b) Rh(2) C(32) -56(2) 1_555 1_555 1_555 1_555 yes
C(6b) N(21b) Rh(2) C(33) -22(2) 1_555 1_555 1_555 1_555 yes
C(6b) N(21b) Rh(2) C(34) -20(3) 1_555 1_555 1_555 1_555 yes
C(6b) N(21b) N(21a) C(22a) 118(1) 1_555 1_555 1_555 1_555 yes
C(6b) N(21b) N(21a) C(26a) -3(1) 1_555 1_555 1_555 1_555 yes
C(6b) C(5b) C(4b) C(7a) -160(2) 1_555 1_555 1_555 1_555 yes
C(6b) C(5b) C(4b) C(7b) -178(2) 1_555 1_555 1_555 1_555 yes
C(6b) C(8b) C(26a) C(25a) -118(1) 1_555 1_555 1_555 1_555 yes
C(6b) C(8b) C(26a) C(28a) 17(2) 1_555 1_555 1_555 1_555 yes
C(6b) C(8b) C(28a) C(26a) -19(3) 1_555 1_555 1_555 1_555 yes
C(6b) C(26a) N(21a) C(22a) -126(1) 1_555 1_555 1_555 1_555 yes
C(6b) C(26a) C(8b) C(28a) -17(2) 1_555 1_555 1_555 1_555 yes
C(6b) C(26a) C(25a) C(24a) 119(2) 1_555 1_555 1_555 1_555 yes
C(6b) C(26a) C(28a) C(8b) 156(3) 1_555 1_555 1_555 1_555 yes
C(6b) C(28a) C(8b) C(26a) 19(3) 1_555 1_555 1_555 1_555 yes
C(6b) C(28a) C(26a) C(8b) -156(3) 1_555 1_555 1_555 1_555 yes
C(6b) C(28a) C(26a) C(25a) -100(2) 1_555 1_555 1_555 1_555 yes
C(7a) C(4a) C(4b) C(7b) -1(2) 1_555 1_555 1_555 1_555 yes
C(7a) C(4b) C(4a) C(7b) 1(2) 1_555 1_555 1_555 1_555 yes
C(8a) C(6a) N(1b) C(22b) -100(2) 1_555 1_555 1_555 1_555 yes
C(8a) C(6a) N(1b) C(26b) -29(1) 1_555 1_555 1_555 1_555 yes
C(8a) C(6a) C(26b) C(25b) -113(4) 1_555 1_555 1_555 1_555 yes
C(8a) C(6a) C(26b) C(28b) -1(2) 1_555 1_555 1_555 1_555 yes
C(8a) C(6a) C(28b) C(26b) 0(2) 1_555 1_555 1_555 1_555 yes
C(8a) C(25b) C(24b) C(24a) 115(5) 1_555 1_555 1_555 1_555 yes
C(8a) C(25b) C(24b) C(27a) -125(2) 1_555 1_555 1_555 1_555 yes
C(8a) C(25b) C(24b) C(27b) -144(2) 1_555 1_555 1_555 1_555 yes
C(8a) C(25b) C(26b) C(28b) 48(2) 1_555 1_555 1_555 1_555 yes
C(8a) C(26b) N(1b) C(22b) -122(3) 1_555 1_555 1_555 1_555 yes
C(8a) C(26b) C(6a) C(28b) 1(2) 1_555 1_555 1_555 1_555 yes
C(8a) C(26b) C(25b) C(24b) 132(3) 1_555 1_555 1_555 1_555 yes
C(8a) C(28b) C(6a) C(26b) 0(2) 1_555 1_555 1_555 1_555 yes
C(8a) C(28b) C(26b) C(25b) -72(3) 1_555 1_555 1_555 1_555 yes
C(8b) C(6b) C(26a) C(25a) 98(2) 1_555 1_555 1_555 1_555 yes
C(8b) C(6b) C(26a) C(28a) -13(2) 1_555 1_555 1_555 1_555 yes
C(8b) C(6b) C(28a) C(26a) 16(2) 1_555 1_555 1_555 1_555 yes
C(8b) C(26a) N(21a) C(22a) 142(3) 1_555 1_555 1_555 1_555 yes
C(8b) C(26a) C(6b) C(28a) 13(2) 1_555 1_555 1_555 1_555 yes
C(8b) C(26a) C(25a) C(24a) -153(2) 1_555 1_555 1_555 1_555 yes
C(8b) C(28a) C(6b) C(26a) -16(2) 1_555 1_555 1_555 1_555 yes
C(8b) C(28a) C(26a) C(25a) 56(3) 1_555 1_555 1_555 1_555 yes
C(10) Rh(1) S(2) C(22a) 177.0(5) 1_555 1_555 1_555 1_555 yes
C(10) Rh(1) S(2) C(22b) -162.1(8) 1_555 1_555 1_555 1_555 yes
C(10) Rh(1) N(1b) C(22b) 108(2) 1_555 1_555 1_555 1_555 yes
C(10) Rh(1) N(1b) C(26b) -61(3) 1_555 1_555 1_555 1_555 yes
C(10) Rh(1) C(11) C(12) 117.1(7) 1_555 1_555 1_555 1_555 yes
C(10) Rh(1) C(11) C(16) -122(1) 1_555 1_555 1_555 1_555 yes
C(10) Rh(1) C(12) C(11) -37.9(5) 1_555 1_555 1_555 1_555 yes
C(10) Rh(1) C(12) C(13) 81.7(5) 1_555 1_555 1_555 1_555 yes
C(10) Rh(1) C(12) C(17) -156.2(10) 1_555 1_555 1_555 1_555 yes
C(10) Rh(1) C(13) C(12) -79.1(5) 1_555 1_555 1_555 1_555 yes
C(10) Rh(1) C(13) C(14) 38.1(5) 1_555 1_555 1_555 1_555 yes
C(10) Rh(1) C(13) C(18) 157.7(9) 1_555 1_555 1_555 1_555 yes
C(10) Rh(1) C(14) C(13) -117.5(7) 1_555 1_555 1_555 1_555 yes
C(10) Rh(1) C(14) C(19) 120(1) 1_555 1_555 1_555 1_555 yes
C(10) C(11) Rh(1) C(12) -117.1(7) 1_555 1_555 1_555 1_555 yes
C(10) C(11) Rh(1) C(13) -80.8(5) 1_555 1_555 1_555 1_555 yes
C(10) C(11) Rh(1) C(14) -38.1(5) 1_555 1_555 1_555 1_555 yes
C(10) C(11) C(12) C(13) 1.8(10) 1_555 1_555 1_555 1_555 yes
C(10) C(11) C(12) C(17) -172.3(8) 1_555 1_555 1_555 1_555 yes
C(10) C(14) Rh(1) C(11) 37.4(5) 1_555 1_555 1_555 1_555 yes
C(10) C(14) Rh(1) C(12) 79.9(5) 1_555 1_555 1_555 1_555 yes
C(10) C(14) Rh(1) C(13) 117.5(7) 1_555 1_555 1_555 1_555 yes
C(10) C(14) C(13) C(12) 2.3(9) 1_555 1_555 1_555 1_555 yes
C(10) C(14) C(13) C(18) 176.5(8) 1_555 1_555 1_555 1_555 yes
C(11) Rh(1) S(2) C(22a) -179.3(7) 1_555 1_555 1_555 1_555 yes
C(11) Rh(1) S(2) C(22b) -158.3(9) 1_555 1_555 1_555 1_555 yes
C(11) Rh(1) N(1b) C(22b) 164(1) 1_555 1_555 1_555 1_555 yes
C(11) Rh(1) N(1b) C(26b) -5(2) 1_555 1_555 1_555 1_555 yes
C(11) Rh(1) C(10) C(14) -117.6(7) 1_555 1_555 1_555 1_555 yes
C(11) Rh(1) C(10) C(15) 121(1) 1_555 1_555 1_555 1_555 yes
C(11) Rh(1) C(12) C(13) 119.6(7) 1_555 1_555 1_555 1_555 yes
C(11) Rh(1) C(12) C(17) -118(1) 1_555 1_555 1_555 1_555 yes
C(11) Rh(1) C(13) C(12) -36.6(5) 1_555 1_555 1_555 1_555 yes
C(11) Rh(1) C(13) C(14) 80.7(5) 1_555 1_555 1_555 1_555 yes
C(11) Rh(1) C(13) C(18) -159.8(9) 1_555 1_555 1_555 1_555 yes
C(11) Rh(1) C(14) C(13) -80.1(5) 1_555 1_555 1_555 1_555 yes
C(11) Rh(1) C(14) C(19) 157.9(9) 1_555 1_555 1_555 1_555 yes
C(11) C(10) Rh(1) C(12) 37.8(5) 1_555 1_555 1_555 1_555 yes
C(11) C(10) Rh(1) C(13) 80.1(5) 1_555 1_555 1_555 1_555 yes
C(11) C(10) Rh(1) C(14) 117.6(7) 1_555 1_555 1_555 1_555 yes
C(11) C(10) C(14) C(13) -1.2(9) 1_555 1_555 1_555 1_555 yes
C(11) C(10) C(14) C(19) 176.2(8) 1_555 1_555 1_555 1_555 yes
C(11) C(12) Rh(1) C(13) -119.6(7) 1_555 1_555 1_555 1_555 yes
C(11) C(12) Rh(1) C(14) -81.6(5) 1_555 1_555 1_555 1_555 yes
C(11) C(12) C(13) C(14) -2.6(9) 1_555 1_555 1_555 1_555 yes
C(11) C(12) C(13) C(18) -176.6(9) 1_555 1_555 1_555 1_555 yes
C(12) Rh(1) S(2) C(22a) -101.4(6) 1_555 1_555 1_555 1_555 yes
C(12) Rh(1) S(2) C(22b) -80.5(9) 1_555 1_555 1_555 1_555 yes
C(12) Rh(1) N(1b) C(22b) 138(1) 1_555 1_555 1_555 1_555 yes
C(12) Rh(1) N(1b) C(26b) -31(2) 1_555 1_555 1_555 1_555 yes
C(12) Rh(1) C(10) C(14) -79.8(5) 1_555 1_555 1_555 1_555 yes
C(12) Rh(1) C(10) C(15) 158(1) 1_555 1_555 1_555 1_555 yes
C(12) Rh(1) C(11) C(16) 120(1) 1_555 1_555 1_555 1_555 yes
C(12) Rh(1) C(13) C(14) 117.2(7) 1_555 1_555 1_555 1_555 yes
C(12) Rh(1) C(13) C(18) -123(1) 1_555 1_555 1_555 1_555 yes
C(12) Rh(1) C(14) C(13) -37.5(5) 1_555 1_555 1_555 1_555 yes
C(12) Rh(1) C(14) C(19) -159.5(9) 1_555 1_555 1_555 1_555 yes
C(12) C(11) Rh(1) C(13) 36.3(5) 1_555 1_555 1_555 1_555 yes
C(12) C(11) Rh(1) C(14) 79.0(5) 1_555 1_555 1_555 1_555 yes
C(12) C(11) C(10) C(14) -0.4(9) 1_555 1_555 1_555 1_555 yes
C(12) C(11) C(10) C(15) 172.3(8) 1_555 1_555 1_555 1_555 yes
C(12) C(13) Rh(1) C(14) -117.2(7) 1_555 1_555 1_555 1_555 yes
C(12) C(13) C(14) C(19) -175.1(8) 1_555 1_555 1_555 1_555 yes
C(13) Rh(1) S(2) C(22a) -113.3(5) 1_555 1_555 1_555 1_555 yes
C(13) Rh(1) S(2) C(22b) -92.3(8) 1_555 1_555 1_555 1_555 yes
C(13) Rh(1) N(1b) C(22b) 99(1) 1_555 1_555 1_555 1_555 yes
C(13) Rh(1) N(1b) C(26b) -70(2) 1_555 1_555 1_555 1_555 yes
C(13) Rh(1) C(10) C(14) -37.6(5) 1_555 1_555 1_555 1_555 yes
C(13) Rh(1) C(10) C(15) -158(1) 1_555 1_555 1_555 1_555 yes
C(13) Rh(1) C(11) C(16) 157.2(10) 1_555 1_555 1_555 1_555 yes
C(13) Rh(1) C(12) C(17) 122(1) 1_555 1_555 1_555 1_555 yes
C(13) Rh(1) C(14) C(19) -121(1) 1_555 1_555 1_555 1_555 yes
C(13) C(12) Rh(1) C(14) 38.0(5) 1_555 1_555 1_555 1_555 yes
C(13) C(12) C(11) C(16) 177.8(8) 1_555 1_555 1_555 1_555 yes
C(13) C(14) C(10) C(15) -173.8(8) 1_555 1_555 1_555 1_555 yes
C(14) Rh(1) S(2) C(22a) -150.0(5) 1_555 1_555 1_555 1_555 yes
C(14) Rh(1) S(2) C(22b) -129.1(8) 1_555 1_555 1_555 1_555 yes
C(14) Rh(1) N(1b) C(22b) 70(1) 1_555 1_555 1_555 1_555 yes
C(14) Rh(1) N(1b) C(26b) -99(2) 1_555 1_555 1_555 1_555 yes
C(14) Rh(1) C(10) C(15) -121(1) 1_555 1_555 1_555 1_555 yes
C(14) Rh(1) C(11) C(16) -160.1(10) 1_555 1_555 1_555 1_555 yes
C(14) Rh(1) C(12) C(17) 160.1(10) 1_555 1_555 1_555 1_555 yes
C(14) Rh(1) C(13) C(18) 119(1) 1_555 1_555 1_555 1_555 yes
C(14) C(10) C(11) C(16) -176.2(8) 1_555 1_555 1_555 1_555 yes
C(14) C(13) C(12) C(17) 171.4(9) 1_555 1_555 1_555 1_555 yes
C(15) C(10) C(11) C(16) -3(1) 1_555 1_555 1_555 1_555 yes
C(15) C(10) C(14) C(19) 3(1) 1_555 1_555 1_555 1_555 yes
C(16) C(11) C(12) C(17) 3(1) 1_555 1_555 1_555 1_555 yes
C(17) C(12) C(13) C(18) -2(1) 1_555 1_555 1_555 1_555 yes
C(18) C(13) C(14) C(19) 0(1) 1_555 1_555 1_555 1_555 yes
C(22a) S(2) Rh(2) C(30) 161.7(7) 1_555 1_555 1_555 1_555 yes
C(22a) S(2) Rh(2) C(31) 164.2(9) 1_555 1_555 1_555 1_555 yes
C(22a) S(2) Rh(2) C(32) 83.2(8) 1_555 1_555 1_555 1_555 yes
C(22a) S(2) Rh(2) C(33) 88.8(6) 1_555 1_555 1_555 1_555 yes
C(22a) S(2) Rh(2) C(34) 124.8(7) 1_555 1_555 1_555 1_555 yes
C(22a) N(21a) Rh(2) C(30) -100(2) 1_555 1_555 1_555 1_555 yes
C(22a) N(21a) Rh(2) C(31) -167.7(8) 1_555 1_555 1_555 1_555 yes
C(22a) N(21a) Rh(2) C(32) -146.3(8) 1_555 1_555 1_555 1_555 yes
C(22a) N(21a) Rh(2) C(33) -109.4(9) 1_555 1_555 1_555 1_555 yes
C(22a) N(21a) Rh(2) C(34) -77.8(9) 1_555 1_555 1_555 1_555 yes
C(22a) N(21a) C(26a) C(25a) 3(1) 1_555 1_555 1_555 1_555 yes
C(22a) N(21a) C(26a) C(28a) -174(1) 1_555 1_555 1_555 1_555 yes
C(22a) N(23) C(24a) C(24b) 124(2) 1_555 1_555 1_555 1_555 yes
C(22a) N(23) C(24a) C(25a) 0(2) 1_555 1_555 1_555 1_555 yes
C(22a) N(23) C(24a) C(27a) 173(1) 1_555 1_555 1_555 1_555 yes
C(22a) N(23) C(24a) C(27b) -163(2) 1_555 1_555 1_555 1_555 yes
C(22a) N(23) C(24b) C(24a) -82(2) 1_555 1_555 1_555 1_555 yes
C(22a) N(23) C(24b) C(25b) 55(3) 1_555 1_555 1_555 1_555 yes
C(22a) N(23) C(24b) C(27a) -149(1) 1_555 1_555 1_555 1_555 yes
C(22a) N(23) C(24b) C(27b) -127(1) 1_555 1_555 1_555 1_555 yes
C(22a) C(22b) N(1b) C(26b) -99(3) 1_555 1_555 1_555 1_555 yes
C(22a) C(22b) N(23) C(24a) 89(2) 1_555 1_555 1_555 1_555 yes
C(22a) C(22b) N(23) C(24b) 128(1) 1_555 1_555 1_555 1_555 yes
C(22b) S(2) Rh(2) C(30) -174.9(9) 1_555 1_555 1_555 1_555 yes
C(22b) S(2) Rh(2) C(31) -172(1) 1_555 1_555 1_555 1_555 yes
C(22b) S(2) Rh(2) C(32) 106(1) 1_555 1_555 1_555 1_555 yes
C(22b) S(2) Rh(2) C(33) 112.1(9) 1_555 1_555 1_555 1_555 yes
C(22b) S(2) Rh(2) C(34) 148.2(10) 1_555 1_555 1_555 1_555 yes
C(22b) N(1b) C(6a) C(26b) -71(3) 1_555 1_555 1_555 1_555 yes
C(22b) N(1b) C(6a) C(28b) -135(2) 1_555 1_555 1_555 1_555 yes
C(22b) N(1b) C(26b) C(25b) 5(3) 1_555 1_555 1_555 1_555 yes
C(22b) N(1b) C(26b) C(28b) 179(2) 1_555 1_555 1_555 1_555 yes
C(22b) N(23) C(24a) C(24b) 70(3) 1_555 1_555 1_555 1_555 yes
C(22b) N(23) C(24a) C(25a) -53(2) 1_555 1_555 1_555 1_555 yes
C(22b) N(23) C(24a) C(27a) 120(2) 1_555 1_555 1_555 1_555 yes
C(22b) N(23) C(24a) C(27b) 143(2) 1_555 1_555 1_555 1_555 yes
C(22b) N(23) C(24b) C(24a) -131(2) 1_555 1_555 1_555 1_555 yes
C(22b) N(23) C(24b) C(25b) 6(3) 1_555 1_555 1_555 1_555 yes
C(22b) N(23) C(24b) C(27a) 161(2) 1_555 1_555 1_555 1_555 yes
C(22b) N(23) C(24b) C(27b) -176(1) 1_555 1_555 1_555 1_555 yes
C(22b) C(22a) N(21a) C(26a) 84(2) 1_555 1_555 1_555 1_555 yes
C(22b) C(22a) N(23) C(24a) -124(1) 1_555 1_555 1_555 1_555 yes
C(22b) C(22a) N(23) C(24b) -81(2) 1_555 1_555 1_555 1_555 yes
C(24a) N(23) C(24b) C(25b) 138(3) 1_555 1_555 1_555 1_555 yes
C(24a) N(23) C(24b) C(27a) -66(2) 1_555 1_555 1_555 1_555 yes
C(24a) N(23) C(24b) C(27b) -44(2) 1_555 1_555 1_555 1_555 yes
C(24a) C(24b) C(25b) C(26b) 82(6) 1_555 1_555 1_555 1_555 yes
C(24a) C(24b) C(27a) C(27b) 7(4) 1_555 1_555 1_555 1_555 yes
C(24a) C(24b) C(27b) C(27a) -171(4) 1_555 1_555 1_555 1_555 yes
C(24a) C(25a) C(26a) C(28a) 176(1) 1_555 1_555 1_555 1_555 yes
C(24a) C(27a) C(24b) C(25b) -148(3) 1_555 1_555 1_555 1_555 yes
C(24a) C(27a) C(24b) C(27b) -7(4) 1_555 1_555 1_555 1_555 yes
C(24a) C(27a) C(27b) C(24b) 4(2) 1_555 1_555 1_555 1_555 yes
C(24a) C(27b) C(24b) C(25b) -138(4) 1_555 1_555 1_555 1_555 yes
C(24a) C(27b) C(24b) C(27a) 171(4) 1_555 1_555 1_555 1_555 yes
C(24a) C(27b) C(27a) C(24b) -4(2) 1_555 1_555 1_555 1_555 yes
C(24b) N(23) C(24a) C(25a) -123(3) 1_555 1_555 1_555 1_555 yes
C(24b) N(23) C(24a) C(27a) 49(2) 1_555 1_555 1_555 1_555 yes
C(24b) N(23) C(24a) C(27b) 72(2) 1_555 1_555 1_555 1_555 yes
C(24b) C(24a) C(25a) C(26a) -99(3) 1_555 1_555 1_555 1_555 yes
C(24b) C(24a) C(27a) C(27b) -171(4) 1_555 1_555 1_555 1_555 yes
C(24b) C(24a) C(27b) C(27a) 7(4) 1_555 1_555 1_555 1_555 yes
C(24b) C(25b) C(8a) C(26b) -68(4) 1_555 1_555 1_555 1_555 yes
C(24b) C(25b) C(8a) C(28b) -134(3) 1_555 1_555 1_555 1_555 yes
C(24b) C(25b) C(26b) C(28b) -178(2) 1_555 1_555 1_555 1_555 yes
C(24b) C(27a) C(24a) C(25a) 113(3) 1_555 1_555 1_555 1_555 yes
C(24b) C(27a) C(24a) C(27b) 171(4) 1_555 1_555 1_555 1_555 yes
C(24b) C(27b) C(24a) C(25a) 123(2) 1_555 1_555 1_555 1_555 yes
C(24b) C(27b) C(24a) C(27a) -7(4) 1_555 1_555 1_555 1_555 yes
C(25a) C(24a) C(24b) C(25b) 14(7) 1_555 1_555 1_555 1_555 yes
C(25a) C(24a) C(24b) C(27a) -112(2) 1_555 1_555 1_555 1_555 yes
C(25a) C(24a) C(24b) C(27b) -109(2) 1_555 1_555 1_555 1_555 yes
C(25a) C(24a) C(27a) C(27b) -58(4) 1_555 1_555 1_555 1_555 yes
C(25a) C(24a) C(27b) C(27a) 130(3) 1_555 1_555 1_555 1_555 yes
C(25a) C(26a) C(6b) C(28a) 112(2) 1_555 1_555 1_555 1_555 yes
C(25a) C(26a) C(8b) C(28a) -136(2) 1_555 1_555 1_555 1_555 yes
C(25b) C(8a) C(6a) C(26b) 35(2) 1_555 1_555 1_555 1_555 yes
C(25b) C(8a) C(6a) C(28b) -142(2) 1_555 1_555 1_555 1_555 yes
C(25b) C(8a) C(26b) C(28b) -128(2) 1_555 1_555 1_555 1_555 yes
C(25b) C(8a) C(28b) C(26b) 43(2) 1_555 1_555 1_555 1_555 yes
C(25b) C(24b) C(24a) C(27a) 127(5) 1_555 1_555 1_555 1_555 yes
C(25b) C(24b) C(24a) C(27b) 124(5) 1_555 1_555 1_555 1_555 yes
C(25b) C(24b) C(27a) C(27b) -141(4) 1_555 1_555 1_555 1_555 yes
C(25b) C(24b) C(27b) C(27a) 49(4) 1_555 1_555 1_555 1_555 yes
C(25b) C(26b) C(6a) C(28b) -112(3) 1_555 1_555 1_555 1_555 yes
C(25b) C(26b) C(8a) C(28b) 128(2) 1_555 1_555 1_555 1_555 yes
C(26a) N(21a) Rh(2) C(30) 79(2) 1_555 1_555 1_555 1_555 yes
C(26a) N(21a) Rh(2) C(31) 12(1) 1_555 1_555 1_555 1_555 yes
C(26a) N(21a) Rh(2) C(32) 33(1) 1_555 1_555 1_555 1_555 yes
C(26a) N(21a) Rh(2) C(33) 70(1) 1_555 1_555 1_555 1_555 yes
C(26a) N(21a) Rh(2) C(34) 102(1) 1_555 1_555 1_555 1_555 yes
C(26a) C(6b) C(8b) C(28a) 156(3) 1_555 1_555 1_555 1_555 yes
C(26a) C(8b) C(6b) C(28a) -156(3) 1_555 1_555 1_555 1_555 yes
C(26a) C(25a) C(24a) C(27a) -173(1) 1_555 1_555 1_555 1_555 yes
C(26a) C(25a) C(24a) C(27b) 165(1) 1_555 1_555 1_555 1_555 yes
C(26b) N(1b) C(6a) C(28b) -64(2) 1_555 1_555 1_555 1_555 yes
C(26b) C(6a) C(8a) C(28b) 178(3) 1_555 1_555 1_555 1_555 yes
C(26b) C(8a) C(6a) C(28b) -178(3) 1_555 1_555 1_555 1_555 yes
C(26b) C(25b) C(8a) C(28b) -65(3) 1_555 1_555 1_555 1_555 yes
C(26b) C(25b) C(24b) C(27a) -157(2) 1_555 1_555 1_555 1_555 yes
C(26b) C(25b) C(24b) C(27b) -176(2) 1_555 1_555 1_555 1_555 yes
C(27a) C(24a) C(24b) C(27b) 3(1) 1_555 1_555 1_555 1_555 yes
C(27a) C(24b) C(24a) C(27b) -3(1) 1_555 1_555 1_555 1_555 yes
C(30) Rh(2) C(31) C(32) -120(1) 1_555 1_555 1_555 1_555 yes
C(30) Rh(2) C(31) C(36) 118(2) 1_555 1_555 1_555 1_555 yes
C(30) Rh(2) C(32) C(31) 35.8(9) 1_555 1_555 1_555 1_555 yes
C(30) Rh(2) C(32) C(33) -85.8(10) 1_555 1_555 1_555 1_555 yes
C(30) Rh(2) C(32) C(37) 154(2) 1_555 1_555 1_555 1_555 yes
C(30) Rh(2) C(33) C(32) 75.2(9) 1_555 1_555 1_555 1_555 yes
C(30) Rh(2) C(33) C(34) -40.0(8) 1_555 1_555 1_555 1_555 yes
C(30) Rh(2) C(33) C(38) -156(2) 1_555 1_555 1_555 1_555 yes
C(30) Rh(2) C(34) C(33) 115(1) 1_555 1_555 1_555 1_555 yes
C(30) Rh(2) C(34) C(39) -129(2) 1_555 1_555 1_555 1_555 yes
C(30) C(31) Rh(2) C(32) 120(1) 1_555 1_555 1_555 1_555 yes
C(30) C(31) Rh(2) C(33) 85.0(9) 1_555 1_555 1_555 1_555 yes
C(30) C(31) Rh(2) C(34) 41.2(8) 1_555 1_555 1_555 1_555 yes
C(30) C(31) C(32) C(33) 0(1) 1_555 1_555 1_555 1_555 yes
C(30) C(31) C(32) C(37) 175(1) 1_555 1_555 1_555 1_555 yes
C(30) C(34) Rh(2) C(31) -37.2(7) 1_555 1_555 1_555 1_555 yes
C(30) C(34) Rh(2) C(32) -78.0(8) 1_555 1_555 1_555 1_555 yes
C(30) C(34) Rh(2) C(33) -115(1) 1_555 1_555 1_555 1_555 yes
C(30) C(34) C(33) C(32) -1(1) 1_555 1_555 1_555 1_555 yes
C(30) C(34) C(33) C(38) -176(1) 1_555 1_555 1_555 1_555 yes
C(31) Rh(2) C(30) C(34) 114(1) 1_555 1_555 1_555 1_555 yes
C(31) Rh(2) C(30) C(35) -127(3) 1_555 1_555 1_555 1_555 yes
C(31) Rh(2) C(32) C(33) -121(1) 1_555 1_555 1_555 1_555 yes
C(31) Rh(2) C(32) C(37) 118(2) 1_555 1_555 1_555 1_555 yes
C(31) Rh(2) C(33) C(32) 34.5(8) 1_555 1_555 1_555 1_555 yes
C(31) Rh(2) C(33) C(34) -80.7(9) 1_555 1_555 1_555 1_555 yes
C(31) Rh(2) C(33) C(38) 162(2) 1_555 1_555 1_555 1_555 yes
C(31) Rh(2) C(34) C(33) 78.5(8) 1_555 1_555 1_555 1_555 yes
C(31) Rh(2) C(34) C(39) -166(2) 1_555 1_555 1_555 1_555 yes
C(31) C(30) Rh(2) C(32) -35.4(7) 1_555 1_555 1_555 1_555 yes
C(31) C(30) Rh(2) C(33) -76.4(8) 1_555 1_555 1_555 1_555 yes
C(31) C(30) Rh(2) C(34) -114(1) 1_555 1_555 1_555 1_555 yes
C(31) C(30) C(34) C(33) 2(1) 1_555 1_555 1_555 1_555 yes
C(31) C(30) C(34) C(39) -173(1) 1_555 1_555 1_555 1_555 yes
C(31) C(32) Rh(2) C(33) 121(1) 1_555 1_555 1_555 1_555 yes
C(31) C(32) Rh(2) C(34) 81.8(9) 1_555 1_555 1_555 1_555 yes
C(31) C(32) C(33) C(34) 0(1) 1_555 1_555 1_555 1_555 yes
C(31) C(32) C(33) C(38) 175(1) 1_555 1_555 1_555 1_555 yes
C(32) Rh(2) C(30) C(34) 79.3(8) 1_555 1_555 1_555 1_555 yes
C(32) Rh(2) C(30) C(35) -163(2) 1_555 1_555 1_555 1_555 yes
C(32) Rh(2) C(31) C(36) -121(2) 1_555 1_555 1_555 1_555 yes
C(32) Rh(2) C(33) C(34) -115(1) 1_555 1_555 1_555 1_555 yes
C(32) Rh(2) C(33) C(38) 128(2) 1_555 1_555 1_555 1_555 yes
C(32) Rh(2) C(34) C(33) 37.7(7) 1_555 1_555 1_555 1_555 yes
C(32) Rh(2) C(34) C(39) 152(2) 1_555 1_555 1_555 1_555 yes
C(32) C(31) Rh(2) C(33) -35.1(8) 1_555 1_555 1_555 1_555 yes
C(32) C(31) Rh(2) C(34) -78.8(9) 1_555 1_555 1_555 1_555 yes
C(32) C(31) C(30) C(34) -1(1) 1_555 1_555 1_555 1_555 yes
C(32) C(31) C(30) C(35) -174(1) 1_555 1_555 1_555 1_555 yes
C(32) C(33) Rh(2) C(34) 115(1) 1_555 1_555 1_555 1_555 yes
C(32) C(33) C(34) C(39) 174(1) 1_555 1_555 1_555 1_555 yes
C(33) Rh(2) C(30) C(34) 38.3(7) 1_555 1_555 1_555 1_555 yes
C(33) Rh(2) C(30) C(35) 155(2) 1_555 1_555 1_555 1_555 yes
C(33) Rh(2) C(31) C(36) -156(2) 1_555 1_555 1_555 1_555 yes
C(33) Rh(2) C(32) C(37) -120(2) 1_555 1_555 1_555 1_555 yes
C(33) Rh(2) C(34) C(39) 115(2) 1_555 1_555 1_555 1_555 yes
C(33) C(32) Rh(2) C(34) -39.7(9) 1_555 1_555 1_555 1_555 yes
C(33) C(32) C(31) C(36) -175(1) 1_555 1_555 1_555 1_555 yes
C(33) C(34) C(30) C(35) 175(1) 1_555 1_555 1_555 1_555 yes
C(34) Rh(2) C(30) C(35) 117(3) 1_555 1_555 1_555 1_555 yes
C(34) Rh(2) C(31) C(36) 160(2) 1_555 1_555 1_555 1_555 yes
C(34) Rh(2) C(32) C(37) -159(2) 1_555 1_555 1_555 1_555 yes
C(34) Rh(2) C(33) C(38) -116(2) 1_555 1_555 1_555 1_555 yes
C(34) C(30) C(31) C(36) 174(1) 1_555 1_555 1_555 1_555 yes
C(34) C(33) C(32) C(37) -174(1) 1_555 1_555 1_555 1_555 yes
C(35) C(30) C(31) C(36) 2(2) 1_555 1_555 1_555 1_555 yes
C(35) C(30) C(34) C(39) 0(2) 1_555 1_555 1_555 1_555 yes
C(36) C(31) C(32) C(37) 0(1) 1_555 1_555 1_555 1_555 yes
C(37) C(32) C(33) C(38) 0(2) 1_555 1_555 1_555 1_555 yes
C(38) C(33) C(34) C(39) 0(1) 1_555 1_555 1_555 1_555 yes
C(51) O(51) C(52) C(54) 15(5) 1_555 1_555 1_555 1_555 yes
C(51) O(52) O(51) C(52) 32(6) 1_555 1_555 1_555 1_555 yes
C(51) O(52) O(53) C(55) 55(20) 1_555 1_555 1_555 1_555 yes
C(51) C(52) C(54) C(53) -92(37) 1_555 1_555 1_555 1_555 yes
C(51) C(53) C(54) C(52) 86(37) 1_555 1_555 1_555 1_555 yes
C(52) O(51) C(51) C(53) -11(4) 1_555 1_555 1_555 1_555 yes
C(52) O(51) C(51) C(54) -12(4) 1_555 1_555 1_555 1_555 yes
C(52) O(51) C(51) C(55) 151(4) 1_555 1_555 1_555 1_555 yes
C(52) C(51) O(53) C(55) -129(11) 1_555 1_555 1_555 1_555 yes
C(52) C(51) C(53) C(54) -11(6) 1_555 1_555 1_555 1_555 yes
C(52) C(51) C(54) C(53) 166(8) 1_555 1_555 1_555 1_555 yes
C(52) C(54) C(51) C(53) -166(8) 1_555 1_555 1_555 1_555 yes
C(52) C(54) C(51) C(55) -157(3) 1_555 1_555 1_555 1_555 yes
C(53) C(51) O(53) C(55) 45(6) 1_555 1_555 1_555 1_555 yes
C(53) C(51) C(52) C(54) 5(3) 1_555 1_555 1_555 1_555 yes
C(53) C(54) C(51) C(55) 9(7) 1_555 1_555 1_555 1_555 yes
C(54) C(51) O(53) C(55) 51(7) 1_555 1_555 1_555 1_555 yes
C(54) C(52) C(51) C(55) 90(11) 1_555 1_555 1_555 1_555 yes
C(54) C(53) C(51) C(55) -172(6) 1_555 1_555 1_555 1_555 yes
